data_4076964
loop_
_publ_author_name
'Aneetha, Halikhedkar'
'Jim\'enez-Tenorio, Manuel'
'Puerta, M. Carmen'
'Valerga, Pedro'
'Sapunov, Valentin N.'
'Schmid, Roland'
'Kirchner, Karl'
'Mereiter, Kurt'

_publ_section_title
;
 Coordinatively Unsaturated Ruthenium Phosphine Half-Sandwich
 Complexes:&#x00A0; Correlations to Structure and Reactivity
;
_journal_issue 24
_journal_name_full Organometallics
_journal_page_first 5334
_journal_paper_doi 10.1021/om020359r
_journal_volume 21
_journal_year 2002
_chemical_formula_moiety 'C16 H20 F Ru 1+, C32 H12 B F24 1-'
_chemical_formula_sum 'C48 H32 B F25 Ru'
_chemical_formula_weight 1195.62
_chemical_name_common '[Cp*Ru(eta6-PhF)][BAr'4] - compound no. 4'
_chemical_name_systematic
; 
 (eta$6!-fluorobenzene)-(eta$5!-pentamethyl-cyclopentadienyl)
 ruthenium tetrakis(3,5-bis(trifluoromethyl)phenyl)borate
;
_space_group_IT_number 14
_symmetry_cell_setting monoclinic
_symmetry_space_group_name_Hall '-P 2ybc'
_symmetry_space_group_name_H-M 'P 1 21/c 1'
_atom_sites_solution_hydrogens geom
_atom_sites_solution_primary direct
_atom_sites_solution_secondary difmap
_audit_creation_method SHELXL-97
_cell_angle_alpha 90.00
_cell_angle_beta 104.71(2)
_cell_angle_gamma 90.00
_cell_formula_units_Z 12
_cell_length_a 12.830(12)
_cell_length_b 58.17(6)
_cell_length_c 20.348(19)
_cell_measurement_reflns_used 1004
_cell_measurement_temperature 223(2)
_cell_measurement_theta_max 24.0
_cell_measurement_theta_min 2.0
_cell_volume 14688(2)
_computing_cell_refinement 'Bruker SAINT'
_computing_data_collection 'Bruker SMART'
_computing_data_reduction 'Bruker SAINT, SADABS, XPREP'
_computing_molecular_graphics 'Bruker SHELXTL'
_computing_publication_material 'Bruker SHELXTL'
_computing_structure_refinement 'SHELXL-97 (Sheldrick, 1997)'
_computing_structure_solution 'SHELXS-97 (Sheldrick, 1997)'
_diffrn_ambient_temperature 223(2)
_diffrn_measured_fraction_theta_full 0.987
_diffrn_measured_fraction_theta_max 0.987
_diffrn_measurement_device_type 'BRUKER SMART 3-circle with CCD area detector'
_diffrn_measurement_method 'omega scans'
_diffrn_radiation_monochromator graphite
_diffrn_radiation_source 'fine-focus sealed tube'
_diffrn_radiation_type MoK\a
_diffrn_radiation_wavelength 0.71073
_diffrn_reflns_av_R_equivalents 0.0378
_diffrn_reflns_av_sigmaI/netI 0.0258
_diffrn_reflns_limit_h_max 14
_diffrn_reflns_limit_h_min -14
_diffrn_reflns_limit_k_max 65
_diffrn_reflns_limit_k_min -66
_diffrn_reflns_limit_l_max 23
_diffrn_reflns_limit_l_min -22
_diffrn_reflns_number 135060
_diffrn_reflns_theta_full 24.00
_diffrn_reflns_theta_max 24.00
_diffrn_reflns_theta_min 2.03
_exptl_absorpt_coefficient_mu 0.450
_exptl_absorpt_correction_T_max 1.00
_exptl_absorpt_correction_T_min 0.87
_exptl_absorpt_correction_type 'Semi-empirical from equivalents with SADABS'
_exptl_crystal_colour colorless
_exptl_crystal_density_diffrn 1.622
_exptl_crystal_density_method 'not measured'
_exptl_crystal_description prism
_exptl_crystal_F_000 7128
_exptl_crystal_size_max 0.80
_exptl_crystal_size_mid 0.40
_exptl_crystal_size_min 0.30
_refine_diff_density_max 0.961
_refine_diff_density_min -0.528
_refine_diff_density_rms 0.067
_refine_ls_extinction_coef 0.000118(18)
_refine_ls_extinction_expression Fc^*^=kFc[1+0.001xFc^2^\l^3^/sin(2\q)]^-1/4^
_refine_ls_extinction_method SHELXL
_refine_ls_goodness_of_fit_ref 1.049
_refine_ls_hydrogen_treatment mixed
_refine_ls_matrix_type full
_refine_ls_number_parameters 2055
_refine_ls_number_reflns 22779
_refine_ls_number_restraints 0
_refine_ls_restrained_S_all 1.049
_refine_ls_R_factor_all 0.0756
_refine_ls_R_factor_gt 0.0643
_refine_ls_shift/su_max 0.001
_refine_ls_shift/su_mean 0.000
_refine_ls_structure_factor_coef Fsqd
_refine_ls_weighting_details 'calc w=1/[\s^2^(Fo^2^)+(0.0487P)^2^+44.8597P] where P=(Fo^2^+2Fc^2^)/3'
_refine_ls_weighting_scheme calc
_refine_ls_wR_factor_gt 0.1433
_refine_ls_wR_factor_ref 0.1496
_reflns_number_gt 19241
_reflns_number_total 22779
_reflns_threshold_expression >2sigma(I)
_cod_data_source_file om020359r.cif
_cod_data_source_block (4)
_cod_depositor_comments
;
The following automatic conversions were performed:

'_symmetry_cell_setting' value 'Monoclinic' changed to 'monoclinic'
according to /home/saulius/struct/CIF-dictionaries/cif_core.dic
dictionary named 'cif_core.dic' version 2.4.1 from 2010-06-29.

Automatic conversion script
Id: cif_fix_values 1715 2011-07-08 13:25:40Z adriana 
;
_cod_original_cell_volume 14688(25)
_cod_original_sg_symbol_H-M P2(1)/c
_cod_database_code 4076964

loop_
_symmetry_equiv_pos_as_xyz
'x, y, z'
'-x, y+1/2, -z+1/2'
'-x, -y, -z'
'x, -y-1/2, z-1/2'

loop_
_atom_site_label
_atom_site_type_symbol
_atom_site_fract_x
_atom_site_fract_y
_atom_site_fract_z
_atom_site_U_iso_or_equiv
_atom_site_adp_type
_atom_site_occupancy
_atom_site_symmetry_multiplicity
_atom_site_calc_flag
_atom_site_refinement_flags
_atom_site_disorder_assembly
_atom_site_disorder_group
Ru1 Ru 1.46796(3) 0.040738(7) 0.75630(2) 0.04355(12) Uani 1 1 d . . .
C1 C 1.5802(5) 0.03916(10) 0.8560(3) 0.0607(15) Uani 1 1 d . . .
C2 C 1.6216(4) 0.02571(11) 0.8104(3) 0.0622(15) Uani 1 1 d . . .
C3 C 1.5453(5) 0.00781(10) 0.7847(3) 0.0580(14) Uani 1 1 d . . .
C4 C 1.4582(4) 0.01021(8) 0.8164(3) 0.0493(12) Uani 1 1 d . . .
C5 C 1.4802(5) 0.02927(10) 0.8599(3) 0.0556(13) Uani 1 1 d . . .
C6 C 1.6350(7) 0.05953(12) 0.8965(4) 0.105(3) Uani 1 1 d . . .
H6A H 1.6811 0.0542 0.9393 0.157 Uiso 1 1 calc R . .
H6B H 1.5809 0.0699 0.9054 0.157 Uiso 1 1 calc R . .
H6C H 1.6781 0.0675 0.8710 0.157 Uiso 1 1 calc R . .
C7 C 1.7282(5) 0.02892(15) 0.7929(4) 0.106(3) Uani 1 1 d . . .
H7A H 1.7837 0.0204 0.8249 0.159 Uiso 1 1 calc R . .
H7B H 1.7467 0.0451 0.7953 0.159 Uiso 1 1 calc R . .
H7C H 1.7226 0.0233 0.7473 0.159 Uiso 1 1 calc R . .
C8 C 1.5579(7) -0.01098(13) 0.7370(4) 0.104(3) Uani 1 1 d . . .
H8A H 1.5954 -0.0239 0.7629 0.156 Uiso 1 1 calc R . .
H8B H 1.5991 -0.0053 0.7065 0.156 Uiso 1 1 calc R . .
H8C H 1.4874 -0.0159 0.7108 0.156 Uiso 1 1 calc R . .
C9 C 1.3636(5) -0.00544(11) 0.8082(4) 0.084(2) Uani 1 1 d . . .
H9A H 1.3810 -0.0177 0.8415 0.126 Uiso 1 1 calc R . .
H9B H 1.3460 -0.0120 0.7628 0.126 Uiso 1 1 calc R . .
H9C H 1.3023 0.0032 0.8147 0.126 Uiso 1 1 calc R . .
C10 C 1.4124(7) 0.03766(14) 0.9057(3) 0.097(2) Uani 1 1 d . . .
H10A H 1.4341 0.0298 0.9491 0.146 Uiso 1 1 calc R . .
H10B H 1.3371 0.0345 0.8847 0.146 Uiso 1 1 calc R . .
H10C H 1.4224 0.0541 0.9127 0.146 Uiso 1 1 calc R . .
C11 C 1.4411(7) 0.07670(11) 0.7280(4) 0.086(2) Uani 1 1 d . . .
C12 C 1.5004(5) 0.06700(12) 0.6864(4) 0.0751(18) Uani 1 1 d . . .
H12A H 1.5670 0.0733 0.6845 0.090 Uiso 1 1 calc R . .
C13 C 1.4595(5) 0.04794(14) 0.6481(3) 0.0755(19) Uani 1 1 d . . .
H13A H 1.4986 0.0412 0.6198 0.091 Uiso 1 1 calc R . .
C14 C 1.3600(5) 0.03859(12) 0.6509(3) 0.0722(17) Uani 1 1 d . . .
H14A H 1.3316 0.0259 0.6237 0.087 Uiso 1 1 calc R . .
C15 C 1.3035(5) 0.04830(13) 0.6944(3) 0.0727(18) Uani 1 1 d . . .
H15A H 1.2379 0.0417 0.6971 0.087 Uiso 1 1 calc R . .
C16 C 1.3417(5) 0.06744(12) 0.7336(4) 0.0763(18) Uani 1 1 d . . .
H16A H 1.3034 0.0740 0.7626 0.092 Uiso 1 1 calc R . .
F1 F 1.4770(6) 0.09474(11) 0.7647(4) 0.178(3) Uani 1 1 d . . .
Ru2 Ru 0.46844(3) 0.134436(7) 0.28255(2) 0.04474(12) Uani 1 1 d . . .
C17 C 0.4883(4) 0.14001(8) 0.3901(2) 0.0438(11) Uani 1 1 d . . .
C18 C 0.5499(4) 0.12040(9) 0.3809(2) 0.0473(12) Uani 1 1 d . . .
C19 C 0.4766(5) 0.10376(9) 0.3443(3) 0.0521(13) Uani 1 1 d . . .
C20 C 0.3707(4) 0.11287(10) 0.3310(3) 0.0541(13) Uani 1 1 d . . .
C21 C 0.3767(4) 0.13519(9) 0.3603(2) 0.0440(11) Uani 1 1 d . . .
C22 C 0.5335(5) 0.16125(10) 0.4280(3) 0.0712(17) Uani 1 1 d . . .
H22A H 0.5340 0.1595 0.4755 0.107 Uiso 1 1 calc R . .
H22B H 0.4893 0.1744 0.4090 0.107 Uiso 1 1 calc R . .
H22C H 0.6065 0.1637 0.4241 0.107 Uiso 1 1 calc R . .
C23 C 0.6694(4) 0.11729(12) 0.4086(3) 0.0749(18) Uani 1 1 d . . .
H23A H 0.6839 0.1107 0.4538 0.112 Uiso 1 1 calc R . .
H23B H 0.7050 0.1321 0.4107 0.112 Uiso 1 1 calc R . .
H23C H 0.6965 0.1071 0.3790 0.112 Uiso 1 1 calc R . .
C24 C 0.5059(7) 0.07991(11) 0.3260(4) 0.095(2) Uani 1 1 d . . .
H24A H 0.5032 0.0694 0.3626 0.143 Uiso 1 1 calc R . .
H24B H 0.5781 0.0800 0.3194 0.143 Uiso 1 1 calc R . .
H24C H 0.4551 0.0750 0.2845 0.143 Uiso 1 1 calc R . .
C25 C 0.2672(5) 0.10083(12) 0.2975(4) 0.087(2) Uani 1 1 d . . .
H25A H 0.2417 0.0923 0.3314 0.131 Uiso 1 1 calc R . .
H25B H 0.2795 0.0903 0.2633 0.131 Uiso 1 1 calc R . .
H25C H 0.2135 0.1121 0.2762 0.131 Uiso 1 1 calc R . .
C26 C 0.2848(5) 0.15074(12) 0.3623(3) 0.0755(19) Uani 1 1 d . . .
H26A H 0.2596 0.1474 0.4024 0.113 Uiso 1 1 calc R . .
H26B H 0.2266 0.1483 0.3219 0.113 Uiso 1 1 calc R . .
H26C H 0.3086 0.1666 0.3640 0.113 Uiso 1 1 calc R . .
C27 C 0.4828(6) 0.16801(13) 0.2346(4) 0.0746(18) Uani 1 1 d . . .
H27A H 0.4802 0.1832 0.2526 0.089 Uiso 0.401(12) 1 d PR . .
C28 C 0.5802(5) 0.15719(14) 0.2451(3) 0.0778(19) Uani 1 1 d . . .
H28A H 0.6437 0.1646 0.2691 0.093 Uiso 1 1 calc R . .
C29 C 0.5835(6) 0.13538(17) 0.2201(3) 0.090(2) Uani 1 1 d . . .
H29A H 0.6501 0.1277 0.2287 0.107 Uiso 1 1 calc R . .
C30 C 0.4922(8) 0.12426(15) 0.1827(3) 0.094(2) Uani 1 1 d . . .
H30A H 0.4960 0.1096 0.1642 0.112 Uiso 1 1 calc R . .
C31 C 0.3905(6) 0.13630(19) 0.1734(3) 0.098(3) Uani 1 1 d . . .
H31A H 0.3251 0.1291 0.1485 0.117 Uiso 0.599(12) 1 d PR . .
C32 C 0.3891(6) 0.15817(15) 0.2002(3) 0.081(2) Uani 1 1 d . . .
H32A H 0.3236 0.1661 0.1946 0.097 Uiso 1 1 calc R . .
F2 F 0.4933(9) 0.18872(16) 0.2654(6) 0.152(5) Uani 0.599(12) 1 d P . .
F2A F 0.3102(9) 0.1236(2) 0.1407(5) 0.117(6) Uani 0.401(12) 1 d P . .
Ru3 Ru 0.47379(5) 0.206926(13) 0.76048(3) 0.0586(3) Uani 0.6843(19) 1 d P A 1
C33 C 0.6303(6) 0.20374(14) 0.7386(4) 0.058(2) Uani 0.6843(19) 1 d P A 1
C34 C 0.5735(8) 0.18303(17) 0.7176(5) 0.072(3) Uani 0.6843(19) 1 d P A 1
C35 C 0.5479(7) 0.17324(16) 0.7778(6) 0.073(3) Uani 0.6843(19) 1 d P A 1
C36 C 0.5933(6) 0.18790(15) 0.8338(4) 0.060(2) Uani 0.6843(19) 1 d P A 1
C37 C 0.6443(6) 0.20630(14) 0.8093(4) 0.0525(19) Uani 0.6843(19) 1 d P A 1
C38 C 0.6726(9) 0.2190(2) 0.6914(6) 0.103(4) Uani 0.6843(19) 1 d P A 1
H38A H 0.7435 0.2139 0.6907 0.154 Uiso 0.6843(19) 1 d PR A 1
H38B H 0.6260 0.2182 0.6463 0.154 Uiso 0.6843(19) 1 d PR A 1
H38C H 0.6762 0.2346 0.7073 0.154 Uiso 0.6843(19) 1 d PR A 1
C39 C 0.5390(13) 0.1736(3) 0.6482(7) 0.144(6) Uani 0.6843(19) 1 d P A 1
H39A H 0.5947 0.1637 0.6408 0.216 Uiso 0.6843(19) 1 d PR A 1
H39B H 0.4736 0.1650 0.6431 0.216 Uiso 0.6843(19) 1 d PR A 1
H39C H 0.5272 0.1859 0.6156 0.216 Uiso 0.6843(19) 1 d PR A 1
C40 C 0.4880(10) 0.1496(2) 0.7767(8) 0.120(5) Uani 0.6843(19) 1 d P A 1
H40A H 0.5399 0.1374 0.7857 0.180 Uiso 0.6843(19) 1 d PR A 1
H40B H 0.4483 0.1497 0.8108 0.180 Uiso 0.6843(19) 1 d PR A 1
H40C H 0.4393 0.1473 0.7328 0.180 Uiso 0.6843(19) 1 d PR A 1
C41 C 0.5931(10) 0.1836(3) 0.9070(6) 0.126(5) Uani 0.6843(19) 1 d P A 1
H41A H 0.6551 0.1747 0.9288 0.189 Uiso 0.6843(19) 1 d PR A 1
H41B H 0.5951 0.1981 0.9299 0.189 Uiso 0.6843(19) 1 d PR A 1
H41C H 0.5289 0.1755 0.9089 0.189 Uiso 0.6843(19) 1 d PR A 1
C42 C 0.7025(8) 0.22548(18) 0.8527(5) 0.083(3) Uani 0.6843(19) 1 d P A 1
H42A H 0.7775 0.2217 0.8693 0.124 Uiso 0.6843(19) 1 d PR A 1
H42B H 0.6953 0.2392 0.8258 0.124 Uiso 0.6843(19) 1 d PR A 1
H42C H 0.6716 0.2279 0.8904 0.124 Uiso 0.6843(19) 1 d PR A 1
C43 C 0.3929(9) 0.2370(2) 0.7048(7) 0.130(5) Uani 0.6843(19) 1 d PG A 1
C44 C 0.3329(8) 0.2177(2) 0.6789(5) 0.143(7) Uani 0.6843(19) 1 d PG A 1
H44A H 0.3172 0.2145 0.6317 0.172 Uiso 0.6843(19) 1 d PG A 1
C45 C 0.2957(6) 0.20320(19) 0.7220(7) 0.126(5) Uani 0.6843(19) 1 d PG A 1
H45A H 0.2545 0.1900 0.7042 0.151 Uiso 0.6843(19) 1 d PG A 1
C46 C 0.3186(7) 0.2079(2) 0.7909(6) 0.124(5) Uani 0.6843(19) 1 d PG A 1
H46A H 0.2931 0.1980 0.8204 0.148 Uiso 0.6843(19) 1 d PG A 1
C47 C 0.3786(8) 0.2272(2) 0.8167(5) 0.146(8) Uani 0.6843(19) 1 d PG A 1
H47A H 0.3943 0.2304 0.8640 0.176 Uiso 0.6843(19) 1 d PG A 1
C48 C 0.4158(8) 0.24170(16) 0.7737(8) 0.134(6) Uani 0.6843(19) 1 d PG A 1
H48A H 0.4570 0.2549 0.7914 0.161 Uiso 0.6843(19) 1 d PG A 1
F3 F 0.4244(11) 0.2507(2) 0.6696(7) 0.236(6) Uani 0.6843(19) 1 d P A 1
Ru3' Ru 0.52007(11) 0.19177(2) 0.73978(7) 0.0523(7) Uani 0.3157(19) 1 d PG A 2
C33' C 0.5143(6) 0.22856(11) 0.7531(4) 0.0878(19) Uiso 0.3157(19) 1 d PG A 2
C34' C 0.5736(6) 0.21858(12) 0.8146(4) 0.0878(19) Uiso 0.3157(19) 1 d PG A 2
C35' C 0.5038(6) 0.20377(13) 0.8384(3) 0.0878(19) Uiso 0.3157(19) 1 d PG A 2
C36' C 0.4015(6) 0.20459(12) 0.7916(4) 0.0878(19) Uiso 0.3157(19) 1 d PG A 2
C37' C 0.4080(6) 0.21991(12) 0.7389(4) 0.0878(19) Uiso 0.3157(19) 1 d PG A 2
C38' C 0.5569(10) 0.24541(16) 0.7103(6) 0.105(2) Uiso 0.3157(19) 1 d PG A 2
H38D H 0.5465 0.2607 0.7245 0.158 Uiso 0.3157(19) 1 d PG A 2
H38E H 0.6321 0.2427 0.7156 0.158 Uiso 0.3157(19) 1 d PG A 2
H38F H 0.5193 0.2435 0.6637 0.158 Uiso 0.3157(19) 1 d PG A 2
C39' C 0.6901(8) 0.2229(2) 0.8487(6) 0.105(2) Uiso 0.3157(19) 1 d PG A 2
H39D H 0.6958 0.2355 0.8797 0.158 Uiso 0.3157(19) 1 d PG A 2
H39E H 0.7210 0.2095 0.8728 0.158 Uiso 0.3157(19) 1 d PG A 2
H39F H 0.7278 0.2267 0.8151 0.158 Uiso 0.3157(19) 1 d PG A 2
C40' C 0.5333(10) 0.18963(19) 0.9022(5) 0.105(2) Uiso 0.3157(19) 1 d PG A 2
H40D H 0.5196 0.1983 0.9390 0.158 Uiso 0.3157(19) 1 d PG A 2
H40E H 0.4910 0.1759 0.8959 0.158 Uiso 0.3157(19) 1 d PG A 2
H40F H 0.6080 0.1857 0.9122 0.158 Uiso 0.3157(19) 1 d PG A 2
C41' C 0.3032(8) 0.19148(19) 0.7969(6) 0.105(2) Uiso 0.3157(19) 1 d PG A 2
H41D H 0.2634 0.2004 0.8216 0.158 Uiso 0.3157(19) 1 d PG A 2
H41E H 0.2590 0.1884 0.7524 0.158 Uiso 0.3157(19) 1 d PG A 2
H41F H 0.3245 0.1773 0.8201 0.158 Uiso 0.3157(19) 1 d PG A 2
C42' C 0.3178(9) 0.22596(19) 0.6784(6) 0.105(2) Uiso 0.3157(19) 1 d PG A 2
H42D H 0.2789 0.2388 0.6892 0.158 Uiso 0.3157(19) 1 d PG A 2
H42E H 0.3467 0.2298 0.6409 0.158 Uiso 0.3157(19) 1 d PG A 2
H42F H 0.2702 0.2131 0.6666 0.158 Uiso 0.3157(19) 1 d PG A 2
C43' C 0.6152(6) 0.18428(13) 0.6627(4) 0.0878(19) Uiso 0.3157(19) 1 d PG A 2
H43B H 0.6511 0.1943 0.6401 0.105 Uiso 0.3157(19) 1 d PG A 2
C44' C 0.6689(6) 0.17496(13) 0.7246(4) 0.0878(19) Uiso 0.3157(19) 1 d PG A 2
H44B H 0.7411 0.1787 0.7438 0.105 Uiso 0.3157(19) 1 d PG A 2
C45' C 0.6159(6) 0.16006(12) 0.7581(4) 0.0878(19) Uiso 0.3157(19) 1 d PG A 2
H45B H 0.6522 0.1538 0.7999 0.105 Uiso 0.3157(19) 1 d PG A 2
C46' C 0.5091(6) 0.15448(11) 0.7296(4) 0.0878(19) Uiso 0.3157(19) 1 d PG A 2
H46B H 0.4732 0.1444 0.7523 0.105 Uiso 0.3157(19) 1 d PG A 2
C47' C 0.4554(6) 0.16382(13) 0.6678(4) 0.0878(19) Uiso 0.3157(19) 1 d PG A 2
H47B H 0.3832 0.1601 0.6486 0.105 Uiso 0.3157(19) 1 d PG A 2
C48' C 0.5084(7) 0.17871(13) 0.6343(3) 0.0878(19) Uiso 0.3157(19) 1 d PG A 2
H48B H 0.4721 0.1850 0.5925 0.105 Uiso 0.3157(19) 1 d PG A 2
B1 B 1.0317(4) 0.08550(9) 0.5080(3) 0.0377(12) Uani 1 1 d . . .
C49 C 1.0178(3) 0.10630(8) 0.5596(2) 0.0372(10) Uani 1 1 d . . .
C50 C 1.0822(4) 0.10693(8) 0.6263(2) 0.0435(11) Uani 1 1 d . . .
H50 H 1.1352 0.0955 0.6403 0.052 Uiso 1 1 calc R . .
C51 C 1.0712(4) 0.12370(9) 0.6729(2) 0.0486(12) Uani 1 1 d . B .
C52 C 0.9937(4) 0.14054(9) 0.6548(3) 0.0527(13) Uani 1 1 d . . .
H52 H 0.9861 0.1519 0.6860 0.063 Uiso 1 1 calc R . .
C53 C 0.9278(4) 0.14030(9) 0.5901(3) 0.0495(12) Uani 1 1 d . . .
C54 C 0.9395(4) 0.12331(8) 0.5437(2) 0.0441(11) Uani 1 1 d . . .
H54 H 0.8924 0.1234 0.5000 0.053 Uiso 1 1 calc R . .
C55 C 1.1462(5) 0.12421(11) 0.7422(3) 0.0657(16) Uani 1 1 d . . .
C56 C 0.8421(5) 0.15829(12) 0.5686(3) 0.076(2) Uani 1 1 d . . .
C57 C 0.9651(3) 0.09043(8) 0.4287(2) 0.0386(10) Uani 1 1 d . . .
C58 C 0.9712(3) 0.11152(8) 0.3981(2) 0.0396(10) Uani 1 1 d . . .
H58 H 1.0131 0.1232 0.4242 0.048 Uiso 1 1 calc R . .
C59 C 0.9187(4) 0.11636(9) 0.3312(2) 0.0447(11) Uani 1 1 d . . .
C60 C 0.8596(4) 0.09920(9) 0.2907(2) 0.0510(13) Uani 1 1 d . . .
H60 H 0.8246 0.1021 0.2450 0.061 Uiso 1 1 calc R . .
C61 C 0.8529(4) 0.07773(9) 0.3189(3) 0.0522(13) Uani 1 1 d . C .
C62 C 0.9034(4) 0.07350(8) 0.3867(2) 0.0456(12) Uani 1 1 d . . .
H62 H 0.8961 0.0589 0.4050 0.055 Uiso 1 1 calc R . .
C63 C 0.9184(5) 0.14072(11) 0.3063(3) 0.0612(15) Uani 1 1 d . . .
C64 C 0.7879(5) 0.05929(12) 0.2756(4) 0.076(2) Uani 1 1 d . . .
C65 C 1.1580(3) 0.08267(7) 0.5041(2) 0.0340(9) Uani 1 1 d . . .
C66 C 1.1899(3) 0.06353(8) 0.4717(2) 0.0374(10) Uani 1 1 d . . .
H66 H 1.1379 0.0524 0.4523 0.045 Uiso 1 1 calc R . .
C67 C 1.2945(4) 0.06037(8) 0.4672(2) 0.0389(10) Uani 1 1 d . D .
C68 C 1.3735(4) 0.07670(8) 0.4932(2) 0.0410(11) Uani 1 1 d . . .
H68 H 1.4449 0.0746 0.4903 0.049 Uiso 1 1 calc R . .
C69 C 1.3439(4) 0.09599(8) 0.5231(2) 0.0401(11) Uani 1 1 d . . .
C70 C 1.2381(4) 0.09888(8) 0.5289(2) 0.0389(10) Uani 1 1 d . . .
H70 H 1.2208 0.1122 0.5503 0.047 Uiso 1 1 calc R . .
C71 C 1.3241(4) 0.03893(10) 0.4362(3) 0.0573(14) Uani 1 1 d . . .
C72 C 1.4241(4) 0.11412(9) 0.5518(3) 0.0510(12) Uani 1 1 d . . .
C73 C 0.9848(3) 0.06229(8) 0.5362(2) 0.0383(10) Uani 1 1 d . . .
C74 C 0.8771(4) 0.06223(9) 0.5390(3) 0.0528(13) Uani 1 1 d . . .
H74 H 0.8352 0.0754 0.5246 0.063 Uiso 1 1 calc R . .
C75 C 0.8297(4) 0.04372(9) 0.5618(3) 0.0566(14) Uani 1 1 d . E .
C76 C 0.8876(4) 0.02374(9) 0.5827(3) 0.0506(12) Uani 1 1 d . . .
H76 H 0.8551 0.0109 0.5973 0.061 Uiso 1 1 calc R . .
C77 C 0.9947(4) 0.02340(7) 0.5815(2) 0.0378(10) Uani 1 1 d . . .
C78 C 1.0412(3) 0.04235(8) 0.5594(2) 0.0366(10) Uani 1 1 d . . .
H78 H 1.1147 0.0417 0.5601 0.044 Uiso 1 1 calc R . .
C79 C 0.7144(6) 0.04518(13) 0.5641(5) 0.093(2) Uani 1 1 d . . .
C80 C 1.0610(4) 0.00261(8) 0.6069(2) 0.0482(12) Uani 1 1 d . . .
F4 F 1.1195(7) 0.13805(14) 0.7832(3) 0.201(5) Uani 0.826(6) 1 d P B .
F5 F 1.1554(4) 0.10375(10) 0.7730(2) 0.103(2) Uani 0.826(6) 1 d P B .
F6 F 1.2465(5) 0.12706(14) 0.7412(3) 0.148(3) Uani 0.826(6) 1 d P B .
F7 F 0.7448(4) 0.14975(10) 0.5682(3) 0.1304(19) Uani 1 1 d . . .
F8 F 0.8553(5) 0.17588(10) 0.6081(3) 0.186(3) Uani 1 1 d . . .
F9 F 0.8285(4) 0.16510(7) 0.5059(2) 0.1047(14) Uani 1 1 d . . .
F10 F 0.8714(4) 0.14307(7) 0.24177(18) 0.1064(15) Uani 1 1 d . . .
F11 F 1.0159(3) 0.14978(6) 0.31970(18) 0.0740(9) Uani 1 1 d . . .
F12 F 0.8627(3) 0.15470(6) 0.3377(2) 0.0876(11) Uani 1 1 d . . .
F13 F 0.8406(4) 0.04495(11) 0.2515(4) 0.155(3) Uani 0.841(5) 1 d P C .
F14 F 0.7415(5) 0.04445(10) 0.3165(3) 0.125(2) Uani 0.841(5) 1 d P C .
F15 F 0.7018(4) 0.06652(8) 0.2345(2) 0.0928(17) Uani 0.841(5) 1 d P C .
F16 F 1.2506(4) 0.03013(10) 0.3880(3) 0.110(3) Uani 0.779(6) 1 d P D .
F17 F 1.3380(8) 0.02134(10) 0.4815(3) 0.168(4) Uani 0.779(6) 1 d P D .
F18 F 1.4142(5) 0.03911(10) 0.4214(5) 0.167(4) Uani 0.779(6) 1 d P D .
F19 F 1.5202(3) 0.11063(7) 0.5393(2) 0.0999(14) Uani 1 1 d . . .
F20 F 1.4421(3) 0.11593(6) 0.61887(16) 0.0847(12) Uani 1 1 d . . .
F21 F 1.3946(3) 0.13506(5) 0.52807(17) 0.0733(10) Uani 1 1 d . . .
F22 F 0.6734(4) 0.02714(9) 0.5821(4) 0.148(3) Uani 0.876(5) 1 d P E .
F23 F 0.6509(4) 0.0524(2) 0.5099(5) 0.219(5) Uani 0.876(5) 1 d P E .
F24 F 0.6989(5) 0.06124(14) 0.6066(6) 0.207(5) Uani 0.876(5) 1 d P E .
F25 F 1.1336(3) -0.00185(6) 0.57214(18) 0.0798(10) Uani 1 1 d . . .
F26 F 1.0043(3) -0.01645(5) 0.60451(19) 0.0787(10) Uani 1 1 d . . .
F27 F 1.1179(3) 0.00479(6) 0.67128(16) 0.0740(10) Uani 1 1 d . . .
F4' F 1.2236 0.1111 0.7517 0.0622(18) Uiso 0.174(6) 1 d P B 2
F5' F 1.1849 0.1452 0.7531 0.0622(18) Uiso 0.174(6) 1 d P B 2
F6' F 1.1005 0.1206 0.7895 0.0622(18) Uiso 0.174(6) 1 d P B 2
F13' F 0.6948 0.0571 0.2790 0.0622(18) Uiso 0.159(5) 1 d P C 2
F14' F 0.8133 0.0648 0.2018 0.0622(18) Uiso 0.159(5) 1 d P C 2
F15' F 0.8230 0.0429 0.2866 0.0622(18) Uiso 0.159(5) 1 d P C 2
F16' F 1.4125 0.0313 0.4639 0.0622(18) Uiso 0.221(6) 1 d P D 2
F17' F 1.3306 0.0451 0.3715 0.0622(18) Uiso 0.221(6) 1 d P D 2
F18' F 1.2698 0.0226 0.4418 0.0622(18) Uiso 0.221(6) 1 d P D 2
F22' F 0.6671 0.0616 0.5378 0.0622(18) Uiso 0.124(5) 1 d P E 2
F23' F 0.7094 0.0415 0.6307 0.0622(18) Uiso 0.124(5) 1 d P E 2
F24' F 0.6619 0.0272 0.5021 0.0622(18) Uiso 0.124(5) 1 d P E 2
B2 B 1.0318(4) 0.08170(9) 0.9999(3) 0.0365(11) Uani 1 1 d . . .
C81 C 0.9797(3) 0.08037(8) 0.9173(2) 0.0362(10) Uani 1 1 d . . .
C82 C 0.9036(3) 0.09551(8) 0.8795(2) 0.0393(10) Uani 1 1 d . . .
H82 H 0.8741 0.1068 0.9024 0.047 Uiso 1 1 calc R . .
C83 C 0.8698(4) 0.09447(9) 0.8089(2) 0.0452(11) Uani 1 1 d . F .
C84 C 0.9117(4) 0.07853(9) 0.7734(2) 0.0492(12) Uani 1 1 d . . .
H84 H 0.8897 0.0780 0.7256 0.059 Uiso 1 1 calc R . .
C85 C 0.9879(4) 0.06303(8) 0.8095(2) 0.0435(11) Uani 1 1 d . . .
C86 C 1.0197(4) 0.06401(8) 0.8792(2) 0.0401(10) Uani 1 1 d . . .
H86 H 1.0705 0.0533 0.9024 0.048 Uiso 1 1 calc R . .
C87 C 0.7892(5) 0.11124(11) 0.7715(3) 0.0651(15) Uani 1 1 d . . .
C88 C 1.0341(5) 0.04531(11) 0.7716(3) 0.0605(15) Uani 1 1 d . . .
C89 C 1.0037(3) 0.05884(8) 1.0394(2) 0.0380(10) Uani 1 1 d . . .
C90 C 0.9334(4) 0.04115(8) 1.0102(2) 0.0424(11) Uani 1 1 d . . .
H90 H 0.9025 0.0414 0.9631 0.051 Uiso 1 1 calc R . .
C91 C 0.9080(4) 0.02331(8) 1.0486(3) 0.0486(12) Uani 1 1 d . G .
C92 C 0.9552(4) 0.02176(9) 1.1171(3) 0.0532(13) Uani 1 1 d . . .
H92 H 0.9390 0.0095 1.1427 0.064 Uiso 1 1 calc R . .
C93 C 1.0270(4) 0.03862(9) 1.1475(2) 0.0488(12) Uani 1 1 d . . .
C94 C 1.0482(4) 0.05697(9) 1.1096(2) 0.0445(11) Uani 1 1 d . . .
H94 H 1.0944 0.0687 1.1318 0.053 Uiso 1 1 calc R . .
C95 C 0.8268(5) 0.00564(10) 1.0152(3) 0.0606(15) Uani 1 1 d . . .
C96 C 1.0861(5) 0.03739(12) 1.2214(3) 0.0671(16) Uani 1 1 d . . .
C97 C 1.1614(3) 0.08448(8) 1.0092(2) 0.0352(10) Uani 1 1 d . . .
C98 C 1.2402(3) 0.06930(8) 1.0443(2) 0.0386(10) Uani 1 1 d . . .
H98 H 1.2186 0.0565 1.0657 0.046 Uiso 1 1 calc R . .
C99 C 1.3497(3) 0.07229(8) 1.0490(2) 0.0395(10) Uani 1 1 d . . .
C100 C 1.3849(4) 0.09083(8) 1.0182(2) 0.0421(11) Uani 1 1 d . . .
H100 H 1.4587 0.0930 1.0216 0.051 Uiso 1 1 calc R . .
C101 C 1.3095(3) 0.10613(8) 0.9822(2) 0.0390(10) Uani 1 1 d . . .
C102 C 1.2005(3) 0.10296(8) 0.9779(2) 0.0375(10) Uani 1 1 d . . .
H102 H 1.1509 0.1136 0.9531 0.045 Uiso 1 1 calc R . .
C103 C 1.4285(4) 0.05573(10) 1.0902(3) 0.0573(14) Uani 1 1 d . . .
C104 C 1.3479(4) 0.12605(10) 0.9483(3) 0.0582(14) Uani 1 1 d . . .
C105 C 0.9804(3) 0.10278(8) 1.0335(2) 0.0350(10) Uani 1 1 d . . .
C106 C 0.8698(4) 0.10277(9) 1.0292(2) 0.0439(11) Uani 1 1 d . . .
H106 H 0.8278 0.0905 1.0065 0.053 Uiso 1 1 calc R . .
C107 C 0.8196(4) 0.11992(9) 1.0570(2) 0.0456(12) Uani 1 1 d . H .
C108 C 0.8785(4) 0.13818(8) 1.0922(2) 0.0422(11) Uani 1 1 d . . .
H108 H 0.8446 0.1499 1.1107 0.051 Uiso 1 1 calc R . .
C109 C 0.9884(3) 0.13843(7) 1.0990(2) 0.0361(10) Uani 1 1 d . . .
C110 C 1.0376(3) 0.12131(7) 1.0697(2) 0.0347(10) Uani 1 1 d . . .
H110 H 1.1123 0.1222 1.0745 0.042 Uiso 1 1 calc R . .
C111 C 0.7004(5) 0.11922(12) 1.0482(4) 0.0758(19) Uani 1 1 d . . .
C112 C 1.0553(4) 0.15684(9) 1.1392(2) 0.0454(11) Uani 1 1 d . . .
F28 F 0.7410(5) 0.10508(10) 0.7097(3) 0.150(3) Uani 0.838(6) 1 d P F .
F29 F 0.8273(4) 0.13111(8) 0.7657(3) 0.117(2) Uani 0.838(6) 1 d P F .
F30 F 0.7093(5) 0.11393(17) 0.8005(4) 0.198(5) Uani 0.838(6) 1 d P F .
F31 F 1.1240(4) 0.03631(9) 0.8066(2) 0.127(2) Uani 1 1 d . . .
F32 F 0.9675(4) 0.02818(7) 0.7500(3) 0.1181(17) Uani 1 1 d . . .
F33 F 1.0546(3) 0.05373(6) 0.71543(17) 0.0844(11) Uani 1 1 d . . .
F34 F 0.8315(4) 0.00041(9) 0.9521(2) 0.116(2) Uani 0.927(5) 1 d P G .
F35 F 0.7271(3) 0.01248(8) 1.0073(3) 0.126(2) Uani 0.927(5) 1 d P G .
F36 F 0.8336(4) -0.01399(7) 1.0469(2) 0.112(2) Uani 0.927(5) 1 d P G .
F37 F 1.1897(4) 0.03577(13) 1.2300(2) 0.155(3) Uani 1 1 d . . .
F38 F 1.0749(4) 0.05651(7) 1.25473(18) 0.1001(13) Uani 1 1 d . . .
F39 F 1.0526(5) 0.02107(8) 1.25425(18) 0.1240(19) Uani 1 1 d . . .
F40 F 1.5242(3) 0.05627(8) 1.0764(2) 0.1075(15) Uani 1 1 d . . .
F41 F 1.4475(4) 0.05980(8) 1.15569(19) 0.1173(17) Uani 1 1 d . . .
F42 F 1.3981(3) 0.03424(6) 1.0816(2) 0.0936(12) Uani 1 1 d . . .
F43 F 1.3967(4) 0.11891(8) 0.9008(3) 0.1202(17) Uani 1 1 d . . .
F44 F 1.4211(3) 0.13822(7) 0.9895(2) 0.1063(15) Uani 1 1 d . . .
F45 F 1.2711(3) 0.14011(6) 0.91627(19) 0.0764(10) Uani 1 1 d . . .
F46 F 0.6783(5) 0.10485(17) 1.0980(5) 0.185(4) Uani 0.837(6) 1 d P H .
F47 F 0.6470(3) 0.11005(14) 0.9950(3) 0.157(4) Uani 0.837(6) 1 d P H .
F48 F 0.6563(3) 0.13710(11) 1.0637(4) 0.143(3) Uani 0.837(6) 1 d P H .
F49 F 1.1261(3) 0.16614(5) 1.10789(15) 0.0637(8) Uani 1 1 d . . .
F50 F 0.9990(3) 0.17412(5) 1.15479(19) 0.0754(10) Uani 1 1 d . . .
F51 F 1.1168(3) 0.14893(5) 1.19817(14) 0.0650(8) Uani 1 1 d . . .
F28' F 0.7652 0.1293 0.8087 0.0622(18) Uiso 0.162(6) 1 d P F 2
F29' F 0.6977 0.1045 0.7565 0.0622(18) Uiso 0.162(6) 1 d P F 2
F30' F 0.8034 0.1201 0.7174 0.0622(18) Uiso 0.162(6) 1 d P F 2
F34' F 0.7671 0.0019 1.0593 0.0622(18) Uiso 0.073(5) 1 d P G 2
F35' F 0.8729 -0.0102 0.9981 0.0622(18) Uiso 0.073(5) 1 d P G 2
F36' F 0.7717 0.0134 0.9628 0.0622(18) Uiso 0.073(5) 1 d P G 2
F46' F 0.6521 0.1361 0.9930 0.0622(18) Uiso 0.163(6) 1 d P H 2
F47' F 0.6791 0.1252 1.0984 0.0622(18) Uiso 0.163(6) 1 d P H 2
F48' F 0.6631 0.0998 1.0380 0.0622(18) Uiso 0.163(6) 1 d P H 2
B3 B 0.9621(4) 0.25619(9) 0.5536(3) 0.0377(11) Uani 1 1 d . . .
C113 C 0.9831(4) 0.23432(8) 0.5084(2) 0.0386(10) Uani 1 1 d . . .
C114 C 0.9301(4) 0.23321(8) 0.4391(2) 0.0426(11) Uani 1 1 d . . .
H114 H 0.8825 0.2451 0.4201 0.051 Uiso 1 1 calc R . .
C115 C 0.9449(4) 0.21523(8) 0.3974(2) 0.0457(11) Uani 1 1 d . . .
C116 C 1.0177(4) 0.19800(8) 0.4230(2) 0.0472(12) Uani 1 1 d . . .
H116 H 1.0299 0.1861 0.3947 0.057 Uiso 1 1 calc R . .
C117 C 1.0720(4) 0.19853(8) 0.4903(2) 0.0448(11) Uani 1 1 d . . .
C118 C 1.0552(4) 0.21629(8) 0.5325(2) 0.0411(11) Uani 1 1 d . . .
H118 H 1.0934 0.2162 0.5785 0.049 Uiso 1 1 calc R . .
C119 C 0.8778(5) 0.21429(10) 0.3258(3) 0.0562(14) Uani 1 1 d . . .
C120 C 1.1529(5) 0.18029(10) 0.5191(3) 0.0605(15) Uani 1 1 d . . .
C121 C 1.0207(3) 0.25334(7) 0.6346(2) 0.0354(10) Uani 1 1 d . . .
C122 C 0.9956(4) 0.23461(8) 0.6699(2) 0.0421(11) Uani 1 1 d . . .
H122 H 0.9487 0.2233 0.6458 0.051 Uiso 1 1 calc R . .
C123 C 1.0368(4) 0.23186(8) 0.7392(2) 0.0471(12) Uani 1 1 d . I .
C124 C 1.1054(4) 0.24808(9) 0.7767(2) 0.0490(12) Uani 1 1 d . . .
H124 H 1.1323 0.2464 0.8239 0.059 Uiso 1 1 calc R . .
C125 C 1.1333(4) 0.26661(8) 0.7435(2) 0.0448(11) Uani 1 1 d . J .
C126 C 1.0920(3) 0.26936(8) 0.6738(2) 0.0385(10) Uani 1 1 d . . .
H126 H 1.1124 0.2823 0.6524 0.046 Uiso 1 1 calc R . .
C127 C 1.0049(6) 0.21150(11) 0.7751(3) 0.0688(17) Uani 1 1 d . . .
C128 C 1.2071(5) 0.28464(10) 0.7819(3) 0.0609(15) Uani 1 1 d . . .
C129 C 1.0118(3) 0.27845(7) 0.5214(2) 0.0358(10) Uani 1 1 d . . .
C130 C 0.9521(4) 0.29689(7) 0.4865(2) 0.0373(10) Uani 1 1 d . . .
H130 H 0.8777 0.2976 0.4828 0.045 Uiso 1 1 calc R . .
C131 C 1.0000(4) 0.31429(8) 0.4571(2) 0.0403(11) Uani 1 1 d . K .
C132 C 1.1097(4) 0.31435(9) 0.4632(2) 0.0477(12) Uani 1 1 d . . .
H132 H 1.1423 0.3263 0.4445 0.057 Uiso 1 1 calc R . .
C133 C 1.1704(4) 0.29632(9) 0.4974(3) 0.0480(12) Uani 1 1 d . L .
C134 C 1.1217(4) 0.27878(8) 0.5246(2) 0.0445(11) Uani 1 1 d . . .
H134 H 1.1647 0.2665 0.5462 0.053 Uiso 1 1 calc R . .
C135 C 0.9304(4) 0.33276(9) 0.4167(3) 0.0510(13) Uani 1 1 d . . .
C136 C 1.2886(5) 0.29601(13) 0.5059(4) 0.080(2) Uani 1 1 d . . .
C137 C 0.8341(4) 0.25944(7) 0.5502(2) 0.0362(10) Uani 1 1 d . . .
C138 C 0.7538(4) 0.24391(8) 0.5199(2) 0.0430(11) Uani 1 1 d . . .
H138 H 0.7727 0.2309 0.4983 0.052 Uiso 1 1 calc R . .
C139 C 0.6463(4) 0.24700(9) 0.5205(2) 0.0486(12) Uani 1 1 d . N .
C140 C 0.6153(4) 0.26576(9) 0.5523(3) 0.0492(12) Uani 1 1 d . . .
H140 H 0.5427 0.2681 0.5521 0.059 Uiso 1 1 calc R . .
C141 C 0.6936(4) 0.28100(8) 0.5844(2) 0.0433(11) Uani 1 1 d . M .
C142 C 0.7993(4) 0.27808(8) 0.5829(2) 0.0401(10) Uani 1 1 d . . .
H142 H 0.8504 0.2890 0.6047 0.048 Uiso 1 1 calc R . .
C143 C 0.5634(5) 0.23009(12) 0.4850(4) 0.0734(17) Uani 1 1 d . . .
C144 C 0.6597(4) 0.30120(10) 0.6200(3) 0.0609(15) Uani 1 1 d . . .
F52 F 0.7811(3) 0.20603(8) 0.32202(18) 0.0940(13) Uani 1 1 d . . .
F53 F 0.9203(3) 0.20141(6) 0.28546(16) 0.0836(11) Uani 1 1 d . . .
F54 F 0.8624(3) 0.23504(6) 0.29611(16) 0.0853(11) Uani 1 1 d . . .
F55 F 1.2520(3) 0.18632(8) 0.5187(3) 0.1126(15) Uani 1 1 d . . .
F56 F 1.1584(4) 0.17520(7) 0.58316(19) 0.1023(14) Uani 1 1 d . . .
F57 F 1.1348(3) 0.16050(6) 0.4855(2) 0.0974(13) Uani 1 1 d . . .
F58 F 0.9220(7) 0.20025(13) 0.7406(3) 0.185(4) Uani 0.836(6) 1 d P I .
F59 F 1.0780(6) 0.19691(10) 0.7970(5) 0.179(4) Uani 0.836(6) 1 d P I .
F60 F 0.9758(6) 0.21718(9) 0.8305(3) 0.119(2) Uani 0.836(6) 1 d P I .
F61 F 1.2848(5) 0.29001(12) 0.7553(3) 0.148(3) Uani 0.876(6) 1 d P J .
F62 F 1.2504(5) 0.28001(9) 0.8451(2) 0.127(3) Uani 0.876(6) 1 d P J .
F63 F 1.1559(4) 0.30437(8) 0.7846(3) 0.129(3) Uani 0.876(6) 1 d P J .
F64 F 0.9854(4) 0.35076(7) 0.4057(3) 0.1079(19) Uani 0.928(5) 1 d P K .
F65 F 0.8596(4) 0.34110(7) 0.4475(2) 0.0892(15) Uani 0.928(5) 1 d P K .
F66 F 0.8728(4) 0.32533(6) 0.35793(17) 0.0906(16) Uani 0.928(5) 1 d P K .
F67 F 1.3248(4) 0.30884(12) 0.4672(4) 0.144(3) Uani 0.830(6) 1 d P L .
F68 F 1.3410(5) 0.3012(3) 0.5670(5) 0.252(7) Uani 0.830(6) 1 d P L .
F69 F 1.3264(5) 0.27626(13) 0.4979(7) 0.226(6) Uani 0.830(6) 1 d P L .
F70 F 0.4728(4) 0.23130(12) 0.5000(5) 0.189(4) Uani 0.908(4) 1 d P N .
F71 F 0.5506(6) 0.22893(14) 0.4213(3) 0.196(4) Uani 0.908(4) 1 d P N .
F72 F 0.5937(5) 0.20843(9) 0.5032(3) 0.139(2) Uani 0.908(4) 1 d P N .
F73 F 0.5850(4) 0.31381(8) 0.5816(3) 0.1088(19) Uani 0.881(5) 1 d P M .
F74 F 0.6152(5) 0.29403(8) 0.6705(3) 0.113(2) Uani 0.881(5) 1 d P M .
F75 F 0.7380(3) 0.31474(7) 0.6516(2) 0.0793(14) Uani 0.881(5) 1 d P M .
F58' F 1.0819 0.2115 0.8355 0.0622(18) Uiso 0.164(6) 1 d P I 2
F59' F 0.9115 0.2140 0.7764 0.0622(18) Uiso 0.164(6) 1 d P I 2
F60' F 1.0210 0.1951 0.7427 0.0622(18) Uiso 0.164(6) 1 d P I 2
F61' F 1.1789 0.2920 0.8329 0.0622(18) Uiso 0.124(6) 1 d P J 2
F62' F 1.2188 0.3028 0.7481 0.0622(18) Uiso 0.124(6) 1 d P J 2
F63' F 1.3002 0.2765 0.8001 0.0622(18) Uiso 0.124(6) 1 d P J 2
F64' F 0.8285 0.3292 0.4068 0.0622(18) Uiso 0.072(5) 1 d P K 2
F65' F 0.9580 0.3357 0.3611 0.0622(18) Uiso 0.072(5) 1 d P K 2
F66' F 0.9392 0.3495 0.4396 0.0622(18) Uiso 0.072(5) 1 d P K 2
F67' F 1.3392 0.2835 0.5512 0.0622(18) Uiso 0.170(6) 1 d P L 2
F68' F 1.3091 0.2877 0.4495 0.0622(18) Uiso 0.170(6) 1 d P L 2
F69' F 1.3274 0.3175 0.5293 0.0622(18) Uiso 0.170(6) 1 d P L 2
F73' F 0.7013 0.2995 0.6799 0.0622(18) Uiso 0.092(4) 1 d P M 2
F74' F 0.6833 0.3202 0.5875 0.0622(18) Uiso 0.092(4) 1 d P M 2
F75' F 0.5666 0.3014 0.6187 0.0622(18) Uiso 0.092(4) 1 d P M 2
F70' F 0.5918 0.2166 0.4498 0.0622(18) Uiso 0.119(5) 1 d P N 2
F71' F 0.5192 0.2180 0.5218 0.0622(18) Uiso 0.119(5) 1 d P N 2
F72' F 0.4828 0.2430 0.4467 0.0622(18) Uiso 0.119(5) 1 d P N 2

loop_
_atom_site_aniso_label
_atom_site_aniso_U_11
_atom_site_aniso_U_22
_atom_site_aniso_U_33
_atom_site_aniso_U_23
_atom_site_aniso_U_13
_atom_site_aniso_U_12
Ru1 0.0357(2) 0.0484(2) 0.0455(2) 0.00546(18) 0.00833(17) 0.00004(17)
C1 0.057(3) 0.060(3) 0.054(3) 0.006(3) -0.006(3) -0.006(3)
C2 0.041(3) 0.072(4) 0.066(4) 0.029(3) 0.002(3) 0.001(3)
C3 0.058(3) 0.058(3) 0.056(3) 0.007(3) 0.010(3) 0.015(3)
C4 0.050(3) 0.041(3) 0.052(3) 0.013(2) 0.005(2) -0.005(2)
C5 0.063(3) 0.059(3) 0.043(3) 0.002(2) 0.013(3) -0.003(3)
C6 0.111(6) 0.077(5) 0.098(5) -0.011(4) -0.028(5) -0.031(4)
C7 0.038(3) 0.145(7) 0.136(7) 0.061(6) 0.025(4) 0.017(4)
C8 0.133(7) 0.085(5) 0.092(5) -0.013(4) 0.024(5) 0.045(5)
C9 0.071(4) 0.067(4) 0.107(5) 0.017(4) 0.010(4) -0.027(3)
C10 0.120(6) 0.119(6) 0.064(4) -0.008(4) 0.043(4) 0.005(5)
C11 0.114(6) 0.038(3) 0.090(5) 0.009(3) -0.004(5) 0.003(4)
C12 0.065(4) 0.076(5) 0.082(5) 0.035(4) 0.014(4) -0.001(3)
C13 0.058(4) 0.115(6) 0.052(3) 0.030(4) 0.012(3) 0.012(4)
C14 0.056(4) 0.098(5) 0.057(4) 0.023(3) 0.005(3) 0.012(3)
C15 0.038(3) 0.105(5) 0.069(4) 0.020(4) 0.004(3) 0.011(3)
C16 0.065(4) 0.077(5) 0.087(5) 0.018(4) 0.020(4) 0.030(4)
F1 0.209(7) 0.102(4) 0.209(7) 0.004(4) 0.025(6) 0.008(4)
Ru2 0.0381(2) 0.0566(3) 0.0403(2) 0.00117(18) 0.01143(17) 0.00191(18)
C17 0.044(3) 0.047(3) 0.039(3) 0.001(2) 0.008(2) -0.001(2)
C18 0.041(3) 0.058(3) 0.044(3) 0.006(2) 0.011(2) 0.008(2)
C19 0.069(4) 0.041(3) 0.050(3) 0.005(2) 0.021(3) 0.005(3)
C20 0.050(3) 0.062(3) 0.049(3) 0.004(3) 0.010(2) -0.011(3)
C21 0.041(3) 0.054(3) 0.039(3) 0.008(2) 0.014(2) 0.008(2)
C22 0.082(4) 0.063(4) 0.063(4) -0.014(3) 0.008(3) -0.004(3)
C23 0.048(3) 0.101(5) 0.071(4) 0.011(4) 0.007(3) 0.015(3)
C24 0.147(7) 0.048(4) 0.094(5) -0.007(3) 0.037(5) 0.019(4)
C25 0.070(4) 0.087(5) 0.092(5) 0.011(4) -0.005(4) -0.036(4)
C26 0.065(4) 0.106(5) 0.058(4) 0.017(3) 0.021(3) 0.037(4)
C27 0.080(5) 0.072(4) 0.078(4) 0.027(4) 0.032(4) -0.002(4)
C28 0.065(4) 0.104(6) 0.072(4) 0.019(4) 0.030(3) -0.005(4)
C29 0.076(5) 0.150(8) 0.052(4) 0.012(4) 0.034(4) 0.018(5)
C30 0.130(7) 0.114(6) 0.048(4) -0.008(4) 0.043(4) -0.001(5)
C31 0.071(5) 0.177(9) 0.036(3) 0.005(4) -0.002(3) -0.030(6)
C32 0.062(4) 0.121(6) 0.061(4) 0.040(4) 0.020(3) 0.021(4)
F2 0.186(10) 0.098(7) 0.199(11) 0.032(7) 0.101(8) 0.010(6)
F2A 0.080(8) 0.189(14) 0.070(7) -0.031(7) -0.002(5) -0.006(7)
Ru3 0.0442(4) 0.0719(6) 0.0547(4) -0.0146(3) 0.0035(3) 0.0003(4)
C33 0.051(5) 0.061(5) 0.064(5) -0.012(4) 0.017(4) -0.012(4)
C34 0.062(5) 0.072(6) 0.094(7) -0.020(5) 0.045(5) 0.018(5)
C35 0.056(5) 0.061(6) 0.112(8) -0.002(6) 0.038(5) -0.008(4)
C36 0.047(5) 0.066(5) 0.068(5) 0.014(4) 0.017(4) 0.007(4)
C37 0.040(4) 0.060(5) 0.048(4) -0.008(4) -0.005(3) -0.001(4)
C38 0.092(8) 0.132(10) 0.090(8) 0.022(7) 0.035(6) -0.028(7)
C39 0.195(15) 0.145(13) 0.115(10) -0.098(10) 0.084(11) -0.055(11)
C40 0.092(8) 0.092(8) 0.198(15) 0.024(9) 0.075(9) -0.006(7)
C41 0.091(8) 0.209(16) 0.077(8) 0.064(9) 0.022(6) 0.009(9)
C42 0.057(5) 0.085(7) 0.088(7) -0.040(6) -0.016(5) -0.008(5)
C43 0.124(13) 0.102(11) 0.151(15) 0.053(11) 0.012(11) 0.025(9)
C44 0.083(10) 0.179(17) 0.124(12) -0.038(12) -0.054(9) 0.032(10)
C45 0.043(6) 0.188(16) 0.128(12) -0.035(11) -0.011(7) -0.012(7)
C46 0.044(6) 0.187(16) 0.138(13) -0.030(11) 0.020(7) 0.023(8)
C47 0.075(9) 0.22(2) 0.130(13) -0.084(14) -0.001(9) 0.047(11)
C48 0.104(11) 0.108(11) 0.161(16) -0.031(11) -0.017(11) 0.060(9)
F3 0.236(13) 0.194(12) 0.265(15) 0.115(11) 0.039(11) 0.062(10)
Ru3' 0.0429(9) 0.0507(10) 0.0559(9) -0.0109(7) -0.0014(7) 0.0060(7)
B1 0.032(3) 0.040(3) 0.038(3) -0.005(2) 0.004(2) -0.001(2)
C49 0.033(2) 0.038(2) 0.040(2) -0.0032(19) 0.0073(19) -0.0049(19)
C50 0.044(3) 0.042(3) 0.043(3) -0.001(2) 0.008(2) 0.000(2)
C51 0.046(3) 0.056(3) 0.040(3) -0.007(2) 0.006(2) -0.005(2)
C52 0.046(3) 0.055(3) 0.056(3) -0.020(2) 0.011(2) 0.003(2)
C53 0.043(3) 0.050(3) 0.053(3) -0.013(2) 0.007(2) 0.005(2)
C54 0.035(3) 0.051(3) 0.043(3) -0.010(2) 0.004(2) -0.004(2)
C55 0.064(4) 0.076(4) 0.049(3) -0.010(3) -0.001(3) 0.009(3)
C56 0.064(4) 0.088(5) 0.067(4) -0.032(4) -0.003(3) 0.032(3)
C57 0.027(2) 0.043(3) 0.043(3) -0.008(2) 0.0036(19) 0.0009(19)
C58 0.035(2) 0.045(3) 0.038(2) -0.005(2) 0.007(2) -0.004(2)
C59 0.037(3) 0.058(3) 0.039(3) -0.005(2) 0.010(2) -0.002(2)
C60 0.042(3) 0.066(4) 0.039(3) -0.009(2) 0.000(2) 0.014(2)
C61 0.042(3) 0.050(3) 0.055(3) -0.023(2) -0.005(2) 0.010(2)
C62 0.039(3) 0.034(2) 0.057(3) -0.010(2) -0.001(2) 0.004(2)
C63 0.060(4) 0.078(4) 0.045(3) 0.013(3) 0.013(3) -0.012(3)
C64 0.056(4) 0.069(4) 0.087(5) -0.032(4) -0.013(3) 0.013(3)
C65 0.034(2) 0.036(2) 0.030(2) 0.0015(18) 0.0027(18) 0.0016(18)
C66 0.036(2) 0.040(3) 0.036(2) -0.0039(19) 0.0079(19) -0.0081(19)
C67 0.038(3) 0.043(3) 0.037(2) -0.002(2) 0.0109(19) -0.003(2)
C68 0.037(3) 0.047(3) 0.039(2) 0.002(2) 0.009(2) -0.007(2)
C69 0.035(2) 0.044(3) 0.038(2) 0.003(2) 0.0043(19) -0.009(2)
C70 0.040(3) 0.034(2) 0.039(2) -0.0002(19) 0.004(2) -0.003(2)
C71 0.043(3) 0.060(3) 0.072(4) -0.011(3) 0.021(3) -0.007(3)
C72 0.044(3) 0.053(3) 0.053(3) 0.003(2) 0.007(2) -0.012(2)
C73 0.035(2) 0.038(2) 0.041(2) -0.006(2) 0.0072(19) 0.0007(19)
C74 0.041(3) 0.045(3) 0.073(4) 0.002(3) 0.015(3) 0.005(2)
C75 0.040(3) 0.051(3) 0.084(4) -0.006(3) 0.025(3) -0.007(2)
C76 0.054(3) 0.043(3) 0.059(3) -0.005(2) 0.023(3) -0.015(2)
C77 0.043(3) 0.036(2) 0.035(2) -0.0079(19) 0.012(2) -0.005(2)
C78 0.031(2) 0.044(3) 0.034(2) -0.0060(19) 0.0080(18) -0.005(2)
C79 0.055(4) 0.076(5) 0.153(8) 0.010(5) 0.037(5) 0.002(4)
C80 0.060(3) 0.041(3) 0.044(3) -0.004(2) 0.014(2) -0.007(2)
F4 0.257(9) 0.215(8) 0.070(3) -0.090(4) -0.071(5) 0.166(7)
F5 0.114(4) 0.114(4) 0.059(3) 0.023(3) -0.018(3) -0.019(3)
F6 0.082(4) 0.252(9) 0.083(4) 0.036(4) -0.029(3) -0.088(5)
F7 0.063(3) 0.182(5) 0.147(4) 0.016(4) 0.029(3) 0.054(3)
F8 0.182(5) 0.151(5) 0.158(5) -0.104(4) -0.079(4) 0.117(4)
F9 0.108(3) 0.096(3) 0.101(3) 0.011(2) 0.009(3) 0.050(3)
F10 0.141(4) 0.103(3) 0.055(2) 0.027(2) -0.012(2) -0.029(3)
F11 0.064(2) 0.074(2) 0.085(2) 0.0061(18) 0.0219(18) -0.0154(17)
F12 0.094(3) 0.061(2) 0.119(3) 0.024(2) 0.047(2) 0.016(2)
F13 0.082(3) 0.161(6) 0.223(7) -0.163(6) 0.043(4) -0.021(3)
F14 0.155(5) 0.092(4) 0.100(4) -0.015(3) -0.021(4) -0.059(4)
F15 0.076(3) 0.079(3) 0.088(3) -0.007(2) -0.044(2) -0.009(2)
F16 0.093(4) 0.115(4) 0.098(4) -0.077(4) -0.023(3) 0.031(3)
F17 0.341(12) 0.071(4) 0.090(4) 0.007(3) 0.051(6) 0.087(5)
F18 0.112(5) 0.100(4) 0.346(12) -0.112(6) 0.163(7) -0.047(4)
F19 0.048(2) 0.094(3) 0.159(4) -0.040(3) 0.030(2) -0.0305(19)
F20 0.112(3) 0.080(2) 0.0464(19) 0.0019(16) -0.0089(18) -0.048(2)
F21 0.082(2) 0.0493(19) 0.077(2) 0.0120(16) -0.0003(18) -0.0248(17)
F22 0.075(3) 0.078(3) 0.327(10) 0.006(4) 0.116(5) -0.012(3)
F23 0.036(3) 0.411(16) 0.205(8) 0.097(10) 0.023(4) 0.012(5)
F24 0.114(5) 0.158(6) 0.400(14) -0.127(8) 0.157(8) -0.030(4)
F25 0.100(3) 0.066(2) 0.089(2) 0.0167(18) 0.052(2) 0.0349(19)
F26 0.087(2) 0.0366(17) 0.107(3) 0.0034(17) 0.014(2) -0.0087(16)
F27 0.091(2) 0.062(2) 0.0550(19) -0.0049(15) -0.0060(17) 0.0133(18)
B2 0.031(3) 0.040(3) 0.038(3) 0.002(2) 0.007(2) -0.003(2)
C81 0.028(2) 0.044(3) 0.038(2) 0.001(2) 0.0108(19) -0.0051(19)
C82 0.034(2) 0.040(3) 0.044(3) -0.002(2) 0.011(2) -0.007(2)
C83 0.035(3) 0.053(3) 0.043(3) 0.005(2) 0.003(2) -0.009(2)
C84 0.044(3) 0.066(3) 0.036(3) 0.000(2) 0.007(2) -0.012(2)
C85 0.043(3) 0.047(3) 0.043(3) -0.004(2) 0.015(2) -0.007(2)
C86 0.035(2) 0.046(3) 0.041(3) 0.002(2) 0.012(2) -0.003(2)
C87 0.056(4) 0.071(4) 0.061(4) 0.012(3) 0.001(3) 0.002(3)
C88 0.063(4) 0.075(4) 0.049(3) -0.014(3) 0.024(3) -0.006(3)
C89 0.030(2) 0.043(3) 0.043(3) 0.001(2) 0.0126(19) 0.0004(19)
C90 0.038(3) 0.046(3) 0.044(3) 0.004(2) 0.012(2) 0.000(2)
C91 0.042(3) 0.046(3) 0.060(3) 0.002(2) 0.015(2) -0.003(2)
C92 0.053(3) 0.050(3) 0.061(3) 0.015(3) 0.023(3) -0.002(2)
C93 0.048(3) 0.061(3) 0.041(3) 0.007(2) 0.019(2) 0.000(2)
C94 0.042(3) 0.052(3) 0.043(3) 0.003(2) 0.018(2) -0.002(2)
C95 0.063(4) 0.051(3) 0.067(4) 0.008(3) 0.017(3) -0.017(3)
C96 0.077(4) 0.079(4) 0.048(3) 0.012(3) 0.021(3) 0.005(3)
C97 0.033(2) 0.044(3) 0.029(2) -0.0022(19) 0.0081(18) 0.0013(19)
C98 0.038(3) 0.039(3) 0.039(2) -0.001(2) 0.010(2) 0.001(2)
C99 0.034(2) 0.046(3) 0.035(2) -0.003(2) 0.0034(19) 0.008(2)
C100 0.027(2) 0.055(3) 0.043(3) -0.006(2) 0.0057(19) 0.000(2)
C101 0.034(2) 0.047(3) 0.037(2) -0.002(2) 0.0103(19) 0.000(2)
C102 0.031(2) 0.040(3) 0.040(2) 0.002(2) 0.0068(19) 0.0041(19)
C103 0.042(3) 0.066(4) 0.059(3) 0.006(3) 0.003(2) 0.011(3)
C104 0.037(3) 0.072(4) 0.065(3) 0.016(3) 0.012(3) -0.008(3)
C105 0.032(2) 0.042(3) 0.031(2) 0.0011(19) 0.0069(18) -0.0032(19)
C106 0.032(2) 0.055(3) 0.045(3) -0.008(2) 0.011(2) -0.008(2)
C107 0.031(2) 0.060(3) 0.047(3) -0.009(2) 0.014(2) -0.003(2)
C108 0.045(3) 0.045(3) 0.038(2) -0.003(2) 0.012(2) 0.005(2)
C109 0.037(2) 0.039(3) 0.031(2) 0.0034(18) 0.0046(18) 0.0023(19)
C110 0.029(2) 0.039(2) 0.034(2) 0.0025(19) 0.0051(18) 0.0003(18)
C111 0.049(3) 0.090(5) 0.099(5) -0.043(4) 0.038(4) -0.013(3)
C112 0.045(3) 0.050(3) 0.039(3) -0.002(2) 0.007(2) 0.000(2)
F28 0.178(6) 0.105(4) 0.100(4) -0.023(3) -0.090(4) 0.047(4)
F29 0.103(4) 0.050(3) 0.159(5) 0.026(3) -0.036(3) 0.001(3)
F30 0.120(5) 0.315(11) 0.184(7) 0.164(8) 0.086(5) 0.148(7)
F31 0.128(4) 0.183(5) 0.066(2) -0.025(3) 0.016(2) 0.096(4)
F32 0.142(4) 0.086(3) 0.157(4) -0.055(3) 0.095(4) -0.036(3)
F33 0.121(3) 0.087(3) 0.062(2) -0.0125(18) 0.056(2) -0.009(2)
F34 0.153(5) 0.115(4) 0.081(3) -0.026(3) 0.030(3) -0.084(4)
F35 0.052(3) 0.094(3) 0.221(7) -0.022(4) 0.012(3) -0.019(2)
F36 0.138(4) 0.058(3) 0.116(4) 0.031(2) -0.013(3) -0.040(3)
F37 0.076(3) 0.322(8) 0.060(2) 0.036(4) 0.005(2) 0.061(4)
F38 0.136(4) 0.093(3) 0.059(2) -0.009(2) 0.001(2) -0.007(3)
F39 0.209(5) 0.101(3) 0.051(2) 0.024(2) 0.012(3) -0.050(3)
F40 0.049(2) 0.119(3) 0.154(4) 0.053(3) 0.026(2) 0.035(2)
F41 0.150(4) 0.121(4) 0.054(2) 0.001(2) -0.023(2) 0.061(3)
F42 0.075(2) 0.059(2) 0.128(3) 0.018(2) -0.010(2) 0.0147(19)
F43 0.126(4) 0.128(4) 0.143(4) 0.050(3) 0.102(3) 0.019(3)
F44 0.071(2) 0.093(3) 0.129(3) 0.035(3) -0.022(2) -0.045(2)
F45 0.0511(19) 0.077(2) 0.097(3) 0.038(2) 0.0094(18) -0.0040(17)
F46 0.082(4) 0.269(10) 0.230(9) 0.067(7) 0.090(5) -0.019(5)
F47 0.026(2) 0.305(10) 0.134(5) -0.133(6) 0.007(3) -0.010(3)
F48 0.037(2) 0.121(5) 0.268(9) -0.082(5) 0.031(4) 0.015(3)
F49 0.066(2) 0.065(2) 0.0577(18) -0.0022(15) 0.0126(15) -0.0278(16)
F50 0.062(2) 0.0540(19) 0.104(3) -0.0303(18) 0.0100(18) 0.0004(16)
F51 0.075(2) 0.069(2) 0.0390(16) 0.0013(14) -0.0093(14) -0.0086(16)
B3 0.037(3) 0.037(3) 0.038(3) -0.003(2) 0.006(2) 0.001(2)
C113 0.037(2) 0.040(3) 0.038(2) -0.001(2) 0.010(2) 0.002(2)
C114 0.044(3) 0.042(3) 0.040(3) 0.001(2) 0.007(2) 0.009(2)
C115 0.054(3) 0.046(3) 0.036(2) -0.005(2) 0.010(2) 0.000(2)
C116 0.053(3) 0.043(3) 0.046(3) -0.012(2) 0.014(2) -0.002(2)
C117 0.043(3) 0.042(3) 0.048(3) -0.005(2) 0.010(2) 0.004(2)
C118 0.042(3) 0.045(3) 0.036(2) -0.004(2) 0.008(2) 0.000(2)
C119 0.069(4) 0.054(3) 0.043(3) -0.006(3) 0.010(3) 0.001(3)
C120 0.062(4) 0.051(3) 0.063(4) -0.013(3) 0.005(3) 0.016(3)
C121 0.035(2) 0.031(2) 0.039(2) -0.0026(19) 0.0094(19) 0.0053(18)
C122 0.043(3) 0.042(3) 0.040(3) -0.005(2) 0.007(2) -0.002(2)
C123 0.058(3) 0.045(3) 0.039(3) 0.002(2) 0.015(2) 0.004(2)
C124 0.060(3) 0.051(3) 0.032(2) 0.001(2) 0.006(2) 0.006(2)
C125 0.042(3) 0.049(3) 0.039(3) -0.007(2) 0.002(2) 0.001(2)
C126 0.038(2) 0.036(2) 0.040(3) -0.0007(19) 0.008(2) 0.0048(19)
C127 0.088(5) 0.070(4) 0.045(3) 0.010(3) 0.011(3) -0.011(4)
C128 0.068(4) 0.056(4) 0.051(3) -0.005(3) 0.000(3) -0.010(3)
C129 0.037(2) 0.038(2) 0.031(2) -0.0043(18) 0.0063(19) 0.0054(19)
C130 0.040(3) 0.040(3) 0.029(2) -0.0040(19) 0.0052(19) 0.003(2)
C131 0.052(3) 0.038(3) 0.028(2) -0.0059(19) 0.006(2) 0.002(2)
C132 0.055(3) 0.051(3) 0.039(3) -0.001(2) 0.014(2) -0.006(2)
C133 0.042(3) 0.053(3) 0.052(3) 0.002(2) 0.018(2) 0.000(2)
C134 0.042(3) 0.049(3) 0.043(3) 0.003(2) 0.012(2) 0.006(2)
C135 0.064(3) 0.040(3) 0.047(3) -0.003(2) 0.009(3) 0.002(2)
C136 0.053(4) 0.090(5) 0.101(5) 0.029(4) 0.024(4) 0.004(4)
C137 0.041(3) 0.037(2) 0.029(2) -0.0003(18) 0.0070(19) 0.000(2)
C138 0.047(3) 0.041(3) 0.040(3) -0.004(2) 0.011(2) 0.001(2)
C139 0.043(3) 0.053(3) 0.047(3) -0.003(2) 0.008(2) -0.011(2)
C140 0.039(3) 0.057(3) 0.053(3) 0.001(2) 0.013(2) -0.001(2)
C141 0.041(3) 0.045(3) 0.044(3) -0.003(2) 0.010(2) 0.000(2)
C142 0.036(3) 0.042(3) 0.041(3) -0.008(2) 0.009(2) -0.003(2)
C143 0.065(4) 0.067(4) 0.089(5) -0.018(3) 0.020(4) -0.016(3)
C144 0.047(3) 0.065(4) 0.074(4) -0.017(3) 0.022(3) 0.006(3)
F52 0.071(2) 0.142(4) 0.058(2) -0.001(2) -0.0042(18) -0.024(2)
F53 0.112(3) 0.091(3) 0.0429(18) -0.0192(17) 0.0120(18) 0.022(2)
F54 0.129(3) 0.070(2) 0.0459(18) 0.0063(16) 0.0029(19) 0.012(2)
F55 0.054(2) 0.103(3) 0.172(5) 0.014(3) 0.014(3) 0.024(2)
F56 0.143(4) 0.089(3) 0.068(2) 0.012(2) 0.014(2) 0.059(3)
F57 0.109(3) 0.063(2) 0.101(3) -0.026(2) -0.009(2) 0.036(2)
F58 0.249(9) 0.205(7) 0.073(3) 0.045(4) -0.011(4) -0.177(7)
F59 0.176(7) 0.082(4) 0.322(11) 0.123(6) 0.144(7) 0.061(4)
F60 0.215(7) 0.082(3) 0.090(4) 0.015(3) 0.097(4) -0.014(4)
F61 0.128(5) 0.198(7) 0.131(5) -0.080(5) 0.059(4) -0.114(5)
F62 0.169(5) 0.104(4) 0.061(3) 0.007(2) -0.055(3) -0.049(4)
F63 0.115(4) 0.058(3) 0.171(6) -0.041(3) -0.041(4) 0.009(3)
F64 0.084(3) 0.060(3) 0.166(5) 0.057(3) 0.007(3) -0.005(2)
F65 0.113(3) 0.087(3) 0.073(3) 0.015(2) 0.034(2) 0.061(3)
F66 0.125(4) 0.068(2) 0.050(2) -0.0183(17) -0.031(2) 0.044(2)
F67 0.062(3) 0.162(6) 0.229(8) 0.095(6) 0.076(4) 0.008(3)
F68 0.044(3) 0.55(2) 0.153(7) -0.071(10) 0.003(4) -0.027(7)
F69 0.085(4) 0.102(5) 0.53(2) 0.054(8) 0.151(8) 0.038(4)
F70 0.064(3) 0.156(6) 0.356(11) -0.134(7) 0.074(5) -0.057(3)
F71 0.236(8) 0.253(8) 0.064(3) -0.012(4) -0.023(4) -0.184(7)
F72 0.141(5) 0.073(3) 0.181(6) -0.031(3) -0.002(4) -0.042(3)
F73 0.094(3) 0.092(3) 0.117(4) -0.032(3) -0.015(3) 0.055(3)
F74 0.148(5) 0.095(3) 0.135(4) -0.036(3) 0.110(4) -0.016(3)
F75 0.055(2) 0.072(3) 0.113(3) -0.052(2) 0.024(2) -0.0064(19)

loop_
_atom_type_symbol
_atom_type_description
_atom_type_scat_dispersion_real
_atom_type_scat_dispersion_imag
_atom_type_scat_source
C C 0.0033 0.0016 'International Tables Vol C Tables 4.2.6.8 and 6.1.1.4'
H H 0.0000 0.0000 'International Tables Vol C Tables 4.2.6.8 and 6.1.1.4'
B B 0.0013 0.0007 'International Tables Vol C Tables 4.2.6.8 and 6.1.1.4'
F F 0.0171 0.0103 'International Tables Vol C Tables 4.2.6.8 and 6.1.1.4'
Ru Ru -1.2594 0.8363 'International Tables Vol C Tables 4.2.6.8 and 6.1.1.4'

loop_
_geom_angle_atom_site_label_1
_geom_angle_atom_site_label_2
_geom_angle_atom_site_label_3
_geom_angle
C3 Ru1 C1 64.1(2)
C3 Ru1 C11 162.2(3)
C1 Ru1 C11 108.1(2)
C3 Ru1 C4 38.5(2)
C1 Ru1 C4 63.9(2)
C11 Ru1 C4 154.9(3)
C3 Ru1 C5 63.6(2)
C1 Ru1 C5 38.3(2)
C11 Ru1 C5 121.2(3)
C4 Ru1 C5 37.6(2)
C3 Ru1 C2 38.5(2)
C1 Ru1 C2 38.0(2)
C11 Ru1 C2 125.5(3)
C4 Ru1 C2 64.1(2)
C5 Ru1 C2 63.6(2)
C3 Ru1 C12 129.6(3)
C1 Ru1 C12 116.4(2)
C11 Ru1 C12 37.2(3)
C4 Ru1 C12 167.8(3)
C5 Ru1 C12 149.3(3)
C2 Ru1 C12 108.1(2)
C3 Ru1 C16 160.1(3)
C1 Ru1 C16 120.2(3)
C11 Ru1 C16 37.7(3)
C4 Ru1 C16 123.2(2)
C5 Ru1 C16 106.7(2)
C2 Ru1 C16 155.3(3)
C12 Ru1 C16 68.0(3)
C3 Ru1 C15 129.4(3)
C1 Ru1 C15 148.4(2)
C11 Ru1 C15 66.0(3)
C4 Ru1 C15 107.4(2)
C5 Ru1 C15 115.9(2)
C2 Ru1 C15 167.7(3)
C12 Ru1 C15 78.6(2)
C16 Ru1 C15 36.6(2)
C3 Ru1 C13 109.6(2)
C1 Ru1 C13 142.2(2)
C11 Ru1 C13 65.8(3)
C4 Ru1 C13 135.8(3)
C5 Ru1 C13 172.9(3)
C2 Ru1 C13 112.8(2)
C12 Ru1 C13 36.4(3)
C16 Ru1 C13 79.1(3)
C15 Ru1 C13 66.2(2)
C3 Ru1 C14 109.6(2)
C1 Ru1 C14 173.5(2)
C11 Ru1 C14 77.4(3)
C4 Ru1 C14 112.5(2)
C5 Ru1 C14 141.6(2)
C2 Ru1 C14 136.1(2)
C12 Ru1 C14 65.9(3)
C16 Ru1 C14 66.2(3)
C15 Ru1 C14 36.6(2)
C13 Ru1 C14 36.6(2)
C2 C1 C5 107.8(5)
C2 C1 C6 126.2(6)
C5 C1 C6 125.9(6)
C2 C1 Ru1 71.4(3)
C5 C1 Ru1 71.1(3)
C6 C1 Ru1 125.7(4)
C1 C2 C3 107.8(5)
C1 C2 C7 126.8(6)
C3 C2 C7 125.4(7)
C1 C2 Ru1 70.6(3)
C3 C2 Ru1 70.2(3)
C7 C2 Ru1 126.0(4)
C4 C3 C2 107.7(5)
C4 C3 C8 126.0(6)
C2 C3 C8 126.2(6)
C4 C3 Ru1 71.2(3)
C2 C3 Ru1 71.3(3)
C8 C3 Ru1 126.2(4)
C5 C4 C3 107.8(5)
C5 C4 C9 125.5(5)
C3 C4 C9 126.6(5)
C5 C4 Ru1 71.3(3)
C3 C4 Ru1 70.3(3)
C9 C4 Ru1 126.6(4)
C4 C5 C1 108.9(5)
C4 C5 C10 126.2(6)
C1 C5 C10 124.9(6)
C4 C5 Ru1 71.2(3)
C1 C5 Ru1 70.6(3)
C10 C5 Ru1 126.0(4)
F1 C11 C12 120.4(8)
F1 C11 C16 117.1(8)
C12 C11 C16 122.4(7)
F1 C11 Ru1 128.0(5)
C12 C11 Ru1 72.3(4)
C16 C11 Ru1 72.4(4)
C13 C12 C11 118.7(6)
C13 C12 Ru1 72.5(4)
C11 C12 Ru1 70.5(4)
C12 C13 C14 120.5(7)
C12 C13 Ru1 71.0(4)
C14 C13 Ru1 72.6(3)
C15 C14 C13 119.6(7)
C15 C14 Ru1 70.5(3)
C13 C14 Ru1 70.7(3)
C16 C15 C14 121.6(6)
C16 C15 Ru1 71.6(3)
C14 C15 Ru1 72.9(3)
C15 C16 C11 117.0(6)
C15 C16 Ru1 71.8(4)
C11 C16 Ru1 69.9(4)
C17 Ru2 C18 38.48(18)
C17 Ru2 C19 63.99(19)
C18 Ru2 C19 38.25(19)
C17 Ru2 C20 64.02(19)
C18 Ru2 C20 64.1(2)
C19 Ru2 C20 38.1(2)
C17 Ru2 C29 131.5(3)
C18 Ru2 C29 108.0(2)
C19 Ru2 C29 114.7(3)
C20 Ru2 C29 146.2(3)
C17 Ru2 C31 157.4(3)
C18 Ru2 C31 160.3(3)
C19 Ru2 C31 124.7(3)
C20 Ru2 C31 108.6(3)
C29 Ru2 C31 67.1(3)
C17 Ru2 C21 38.35(18)
C18 Ru2 C21 64.16(18)
C19 Ru2 C21 63.64(19)
C20 Ru2 C21 37.9(2)
C29 Ru2 C21 169.9(3)
C31 Ru2 C21 122.5(3)
C17 Ru2 C30 164.2(3)
C18 Ru2 C30 126.9(3)
C19 Ru2 C30 108.3(3)
C20 Ru2 C30 119.4(3)
C29 Ru2 C30 36.8(3)
C31 Ru2 C30 38.4(3)
C21 Ru2 C30 153.0(3)
C17 Ru2 C32 125.9(3)
C18 Ru2 C32 163.0(3)
C19 Ru2 C32 153.9(3)
C20 Ru2 C32 119.7(2)
C29 Ru2 C32 78.0(3)
C31 Ru2 C32 36.7(3)
C21 Ru2 C32 107.8(2)
C30 Ru2 C32 67.3(3)
C17 Ru2 C27 108.2(2)
C18 Ru2 C27 131.7(2)
C19 Ru2 C27 169.9(3)
C20 Ru2 C27 146.1(2)
C29 Ru2 C27 64.9(3)
C31 Ru2 C27 65.0(3)
C21 Ru2 C27 114.8(2)
C30 Ru2 C27 77.5(3)
C32 Ru2 C27 35.7(3)
C17 Ru2 C28 109.7(2)
C18 Ru2 C28 109.8(2)
C19 Ru2 C28 138.4(2)
C20 Ru2 C28 173.4(2)
C29 Ru2 C28 36.3(3)
C31 Ru2 C28 78.0(3)
C21 Ru2 C28 138.1(3)
C30 Ru2 C28 66.0(3)
C32 Ru2 C28 65.2(3)
C27 Ru2 C28 35.9(2)
C18 C17 C21 108.4(4)
C18 C17 C22 125.0(5)
C21 C17 C22 126.5(5)
C18 C17 Ru2 71.0(3)
C21 C17 Ru2 72.2(3)
C22 C17 Ru2 125.3(4)
C19 C18 C17 107.4(4)
C19 C18 C23 126.2(5)
C17 C18 C23 126.4(5)
C19 C18 Ru2 70.9(3)
C17 C18 Ru2 70.5(3)
C23 C18 Ru2 126.7(4)
C20 C19 C18 108.7(4)
C20 C19 C24 125.6(6)
C18 C19 C24 125.7(6)
C20 C19 Ru2 71.3(3)
C18 C19 Ru2 70.8(3)
C24 C19 Ru2 126.4(4)
C19 C20 C21 108.3(4)
C19 C20 C25 127.3(6)
C21 C20 C25 124.2(5)
C19 C20 Ru2 70.6(3)
C21 C20 Ru2 71.8(3)
C25 C20 Ru2 127.4(4)
C20 C21 C17 107.3(4)
C20 C21 C26 127.2(5)
C17 C21 C26 125.5(5)
C20 C21 Ru2 70.2(3)
C17 C21 Ru2 69.4(3)
C26 C21 Ru2 127.0(4)
F2 C27 C32 126.0(9)
F2 C27 C28 111.1(8)
C32 C27 C28 122.9(8)
F2 C27 Ru2 126.3(6)
C32 C27 Ru2 72.1(4)
C28 C27 Ru2 72.5(4)
C27 C28 C29 118.8(7)
C27 C28 Ru2 71.6(4)
C29 C28 Ru2 70.1(4)
C28 C29 C30 122.3(7)
C28 C29 Ru2 73.6(4)
C30 C29 Ru2 72.8(4)
C29 C30 C31 117.0(8)
C29 C30 Ru2 70.4(4)
C31 C30 Ru2 70.2(4)
F2A C31 C32 129.3(10)
F2A C31 C30 111.2(11)
C32 C31 C30 119.5(7)
F2A C31 Ru2 125.9(8)
C32 C31 Ru2 72.2(4)
C30 C31 Ru2 71.3(4)
C27 C32 C31 119.5(7)
C27 C32 Ru2 72.2(4)
C31 C32 Ru2 71.1(4)
C36 Ru3 C37 38.1(3)
C36 Ru3 C35 38.5(3)
C37 Ru3 C35 63.8(3)
C36 Ru3 C33 64.2(3)
C37 Ru3 C33 38.0(3)
C35 Ru3 C33 64.3(3)
C36 Ru3 C43 157.9(4)
C37 Ru3 C43 122.8(4)
C35 Ru3 C43 159.1(5)
C33 Ru3 C43 107.6(4)
C36 Ru3 C48 126.3(4)
C37 Ru3 C48 107.1(3)
C35 Ru3 C48 164.0(5)
C33 Ru3 C48 117.6(4)
C43 Ru3 C48 36.80(16)
C36 Ru3 C44 165.4(4)
C37 Ru3 C44 152.7(4)
C35 Ru3 C44 128.3(4)
C33 Ru3 C44 119.5(4)
C43 Ru3 C44 36.65(16)
C48 Ru3 C44 66.0(3)
C36 Ru3 C34 64.5(4)
C37 Ru3 C34 63.4(3)
C35 Ru3 C34 39.0(4)
C33 Ru3 C34 37.7(3)
C43 Ru3 C34 122.8(5)
C48 Ru3 C34 151.0(5)
C44 Ru3 C34 109.1(4)
C36 Ru3 C47 107.7(4)
C37 Ru3 C47 113.4(3)
C35 Ru3 C47 132.4(5)
C33 Ru3 C47 144.2(4)
C43 Ru3 C47 66.0(3)
C48 Ru3 C47 36.63(14)
C44 Ru3 C47 77.5(3)
C34 Ru3 C47 171.2(5)
C36 Ru3 C45 132.8(4)
C37 Ru3 C45 170.8(4)
C35 Ru3 C45 109.7(4)
C33 Ru3 C45 146.9(4)
C43 Ru3 C45 65.7(3)
C48 Ru3 C45 77.5(3)
C44 Ru3 C45 36.33(16)
C34 Ru3 C45 116.4(4)
C47 Ru3 C45 65.4(3)
C36 Ru3 C46 110.5(4)
C37 Ru3 C46 138.0(4)
C35 Ru3 C46 111.4(4)
C33 Ru3 C46 174.7(4)
C43 Ru3 C46 77.5(3)
C48 Ru3 C46 65.7(2)
C44 Ru3 C46 65.4(3)
C34 Ru3 C46 140.5(4)
C47 Ru3 C46 36.32(15)
C45 Ru3 C46 36.18(16)
C37 C33 C34 108.6(8)
C37 C33 C38 127.9(8)
C34 C33 C38 123.3(9)
C37 C33 Ru3 70.5(4)
C34 C33 Ru3 72.7(5)
C38 C33 Ru3 125.6(7)
C33 C34 C35 106.7(8)
C33 C34 C39 127.7(10)
C35 C34 C39 125.6(10)
C33 C34 Ru3 69.6(5)
C35 C34 Ru3 68.9(5)
C39 C34 Ru3 123.3(9)
C36 C35 C34 107.7(8)
C36 C35 C40 129.4(10)
C34 C35 C40 122.7(10)
C36 C35 Ru3 70.2(5)
C34 C35 Ru3 72.2(6)
C40 C35 Ru3 126.5(7)
C37 C36 C35 107.8(7)
C37 C36 C41 126.2(9)
C35 C36 C41 125.9(10)
C37 C36 Ru3 71.2(4)
C35 C36 Ru3 71.3(5)
C41 C36 Ru3 126.0(7)
C36 C37 C33 109.2(7)
C36 C37 C42 124.3(8)
C33 C37 C42 126.5(8)
C36 C37 Ru3 70.6(4)
C33 C37 Ru3 71.4(4)
C42 C37 Ru3 123.6(6)
F3 C43 C44 123.1(14)
F3 C43 C48 116.9(14)
C44 C43 C48 120.0
F3 C43 Ru3 130.3(10)
C44 C43 Ru3 72.4(3)
C48 C43 Ru3 71.6(3)
C45 C44 C43 120.0
C45 C44 Ru3 72.6(3)
C43 C44 Ru3 71.0(3)
C44 C45 C46 120.0
C44 C45 Ru3 71.1(3)
C46 C45 Ru3 71.9(3)
C45 C46 C47 120.0
C45 C46 Ru3 71.9(3)
C47 C46 Ru3 71.2(2)
C48 C47 C46 120.0
C48 C47 Ru3 71.0(3)
C46 C47 Ru3 72.5(3)
C47 C48 C43 120.0
C47 C48 Ru3 72.4(3)
C43 C48 Ru3 71.6(3)
C33' Ru3' C34' 38.1
C33' Ru3' C37' 38.0
C34' Ru3' C37' 63.6
C33' Ru3' C46' 173.7
C34' Ru3' C46' 141.7
C37' Ru3' C46' 136.2
C33' Ru3' C35' 63.5
C34' Ru3' C35' 37.9
C37' Ru3' C35' 63.3
C46' Ru3' C35' 112.7
C33' Ru3' C36' 63.4
C34' Ru3' C36' 63.3
C37' Ru3' C36' 37.8
C46' Ru3' C36' 110.4
C35' Ru3' C36' 37.7
C33' Ru3' C45' 147.8
C34' Ru3' C45' 115.0
C37' Ru3' C45' 166.9
C46' Ru3' C45' 36.9
C35' Ru3' C45' 107.0
C36' Ru3' C45' 129.2
C33' Ru3' C47' 142.6
C34' Ru3' C47' 175.4
C37' Ru3' C47' 114.4
C46' Ru3' C47' 36.8
C35' Ru3' C47' 137.6
C36' Ru3' C47' 112.4
C45' Ru3' C47' 66.0
C33' Ru3' C44' 120.5
C34' Ru3' C44' 106.4
C37' Ru3' C44' 156.0
C46' Ru3' C44' 65.7
C35' Ru3' C44' 123.4
C36' Ru3' C44' 159.7
C45' Ru3' C44' 36.4
C47' Ru3' C44' 77.1
C33' Ru3' C48' 117.3
C34' Ru3' C48' 148.0
C37' Ru3' C48' 111.3
C46' Ru3' C48' 65.5
C35' Ru3' C48' 171.0
C36' Ru3' C48' 133.6
C45' Ru3' C48' 77.1
C47' Ru3' C48' 36.2
C44' Ru3' C48' 64.6
C33' Ru3' C43' 108.6
C34' Ru3' C43' 119.7
C37' Ru3' C43' 127.7
C46' Ru3' C43' 77.0
C35' Ru3' C43' 153.3
C36' Ru3' C43' 164.3
C45' Ru3' C43' 65.0
C47' Ru3' C43' 64.9
C44' Ru3' C43' 35.8
C48' Ru3' C43' 35.8
C34' C33' C37' 108.0
C34' C33' C38' 126.0
C37' C33' C38' 126.0
C34' C33' Ru3' 71.1
C37' C33' Ru3' 71.6
C38' C33' Ru3' 123.0
C33' C34' C35' 108.0
C33' C34' C39' 126.0
C35' C34' C39' 126.0
C33' C34' Ru3' 70.8
C35' C34' Ru3' 71.7
C39' C34' Ru3' 123.2
C36' C35' C34' 108.0
C36' C35' C40' 126.0
C34' C35' C40' 126.0
C36' C35' Ru3' 71.4
C34' C35' Ru3' 70.4
C40' C35' Ru3' 123.9
C37' C36' C35' 108.0
C37' C36' C41' 126.0
C35' C36' C41' 126.0
C37' C36' Ru3' 70.6
C35' C36' Ru3' 70.9
C41' C36' Ru3' 124.1
C36' C37' C33' 108.0
C36' C37' C42' 126.0
C33' C37' C42' 126.0
C36' C37' Ru3' 71.6
C33' C37' Ru3' 70.4
C42' C37' Ru3' 123.6
C44' C43' C48' 120.0
C44' C43' Ru3' 71.1
C48' C43' Ru3' 71.5
C43' C44' C45' 120.0
C43' C44' Ru3' 73.1
C45' C44' Ru3' 70.2
C44' C45' C46' 120.0
C44' C45' Ru3' 73.4
C46' C45' Ru3' 71.0
C45' C46' C47' 120.0
C45' C46' Ru3' 72.2
C47' C46' Ru3' 72.6
C48' C47' C46' 120.0
C48' C47' Ru3' 73.5
C46' C47' Ru3' 70.6
C47' C48' C43' 120.0
C47' C48' Ru3' 70.3
C43' C48' Ru3' 72.7
C73 B1 C49 105.8(4)
C73 B1 C57 110.0(4)
C49 B1 C57 112.6(4)
C73 B1 C65 112.8(4)
C49 B1 C65 111.8(4)
C57 B1 C65 104.0(4)
C54 C49 C50 114.9(4)
C54 C49 B1 124.5(4)
C50 C49 B1 120.4(4)
C51 C50 C49 122.8(5)
C52 C51 C50 120.5(4)
C52 C51 C55 119.1(5)
C50 C51 C55 120.3(5)
C53 C52 C51 118.4(5)
C52 C53 C54 120.6(5)
C52 C53 C56 120.0(5)
C54 C53 C56 119.5(5)
C49 C54 C53 122.8(4)
F4 C55 F6 111.3(7)
F4 C55 F5 105.3(7)
F6 C55 F5 98.7(6)
F4' C55 F6' 106.9(5)
F4' C55 F5' 107.1(5)
F6' C55 F5' 104.7(4)
F4 C55 C51 114.7(5)
F6 C55 C51 112.9(5)
F5 C55 C51 112.6(5)
F4' C55 C51 115.9(5)
F6' C55 C51 113.8(5)
F5' C55 C51 107.6(5)
F8 C56 F9 109.4(7)
F8 C56 F7 105.9(6)
F9 C56 F7 102.3(5)
F8 C56 C53 113.7(5)
F9 C56 C53 113.7(5)
F7 C56 C53 110.9(6)
C58 C57 C62 115.6(4)
C58 C57 B1 121.3(4)
C62 C57 B1 123.0(4)
C59 C58 C57 123.5(4)
C58 C59 C60 119.4(5)
C58 C59 C63 118.7(4)
C60 C59 C63 121.5(5)
C61 C60 C59 119.0(5)
C60 C61 C62 120.5(4)
C60 C61 C64 119.0(5)
C62 C61 C64 120.4(5)
C61 C62 C57 121.9(5)
F10 C63 F11 109.7(5)
F10 C63 F12 104.4(5)
F11 C63 F12 104.5(5)
F10 C63 C59 113.5(5)
F11 C63 C59 112.6(5)
F12 C63 C59 111.4(4)
F13 C64 F15 115.3(6)
F13 C64 F14 99.9(7)
F15 C64 F14 99.2(6)
F15' C64 F13' 105.3(6)
F15' C64 F14' 101.4(5)
F13' C64 F14' 119.7(4)
F13 C64 C61 115.7(6)
F15 C64 C61 114.2(5)
F14 C64 C61 110.0(6)
F15' C64 C61 112.2(5)
F13' C64 C61 116.5(5)
C61 C64 F14' 100.8(5)
C70 C65 C66 115.5(4)
C70 C65 B1 123.9(4)
C66 C65 B1 120.5(4)
C67 C66 C65 122.7(4)
C66 C67 C68 120.7(4)
C66 C67 C71 119.7(4)
C68 C67 C71 119.5(4)
C69 C68 C67 117.9(4)
C68 C69 C70 121.2(4)
C68 C69 C72 120.7(4)
C70 C69 C72 118.1(4)
C65 C70 C69 122.0(4)
F18 C71 F16 111.1(6)
F18 C71 F17 101.4(7)
F16 C71 F17 99.3(6)
F18' C71 F16' 99.4(4)
F18' C71 F17' 118.1(4)
F16' C71 F17' 105.1(4)
F18 C71 C67 116.1(5)
F16 C71 C67 116.2(5)
F17 C71 C67 110.3(5)
F18' C71 C67 113.9(4)
F16' C71 C67 114.7(4)
F17' C71 C67 105.6(4)
F20 C72 F21 105.0(4)
F20 C72 F19 106.3(4)
F21 C72 F19 105.2(4)
F20 C72 C69 112.4(4)
F21 C72 C69 113.7(4)
F19 C72 C69 113.5(5)
C78 C73 C74 114.9(4)
C78 C73 B1 127.0(4)
C74 C73 B1 118.1(4)
C75 C74 C73 122.8(5)
C74 C75 C76 120.8(5)
C74 C75 C79 119.5(5)
C76 C75 C79 119.7(5)
C77 C76 C75 117.7(4)
C76 C77 C78 120.6(4)
C76 C77 C80 119.2(4)
C78 C77 C80 120.2(4)
C77 C78 C73 123.2(4)
F23 C79 F22 107.7(8)
F23 C79 F24 99.5(8)
F22 C79 F24 104.7(8)
F22' C79 F23' 114.8(6)
F22' C79 F24' 95.9(6)
F23' C79 F24' 122.6(5)
F23 C79 C75 114.5(7)
F22 C79 C75 116.6(6)
F24 C79 C75 112.0(7)
F23' C79 C75 108.2(6)
C75 C79 F24' 98.9(5)
F26 C80 F25 105.6(4)
F26 C80 F27 106.0(4)
F25 C80 F27 105.0(4)
F26 C80 C77 114.0(4)
F25 C80 C77 112.8(4)
F27 C80 C77 112.6(4)
C105 B2 C97 112.8(4)
C105 B2 C89 104.0(4)
C97 B2 C89 111.5(4)
C105 B2 C81 111.3(4)
C97 B2 C81 105.1(3)
C89 B2 C81 112.3(4)
C82 C81 C86 115.3(4)
C82 C81 B2 125.5(4)
C86 C81 B2 119.0(4)
C81 C82 C83 122.2(4)
C84 C83 C82 120.9(5)
C84 C83 C87 119.4(5)
C82 C83 C87 119.7(5)
C83 C84 C85 118.5(4)
C86 C85 C84 120.2(4)
C86 C85 C88 120.5(5)
C84 C85 C88 119.3(5)
C85 C86 C81 122.9(4)
F29 C87 F28 105.2(6)
F29 C87 F30 107.1(7)
F28 C87 F30 103.5(7)
F29' C87 F30' 105.0(4)
F29' C87 F28' 92.7(4)
F30' C87 F28' 105.6(4)
F29 C87 C83 114.3(5)
F28 C87 C83 114.4(6)
F30 C87 C83 111.6(5)
F29' C87 C83 115.1(5)
F30' C87 C83 118.5(5)
F28' C87 C83 116.4(4)
F31 C88 F32 106.8(6)
F31 C88 F33 106.1(5)
F32 C88 F33 104.3(5)
F31 C88 C85 114.0(5)
F32 C88 C85 112.6(5)
F33 C88 C85 112.3(5)
C90 C89 C94 115.4(4)
C90 C89 B2 125.9(4)
C94 C89 B2 118.7(4)
C91 C90 C89 122.0(5)
C92 C91 C90 120.9(5)
C92 C91 C95 119.4(5)
C90 C91 C95 119.6(5)
C91 C92 C93 118.7(5)
C92 C93 C94 120.1(5)
C92 C93 C96 121.6(5)
C94 C93 C96 118.3(5)
C93 C94 C89 122.8(5)
F36 C95 F35 105.5(5)
F36 C95 F34 105.2(5)
F35 C95 F34 103.4(6)
F35' C95 F36' 104.6(5)
F35' C95 F34' 118.8(4)
F36' C95 F34' 110.3(5)
F36 C95 F34' 60.3(4)
F35 C95 F34' 54.8(4)
F34 C95 F34' 141.4(5)
F36 C95 C91 115.2(5)
F35 C95 C91 113.1(5)
F34 C95 C91 113.3(5)
F35' C95 C91 108.8(5)
F36' C95 C91 109.1(4)
F34' C95 C91 105.0(4)
F39 C96 F37 109.9(6)
F39 C96 F38 104.9(5)
F37 C96 F38 103.4(6)
F39 C96 C93 113.7(6)
F37 C96 C93 112.1(5)
F38 C96 C93 112.2(5)
C98 C97 C102 114.9(4)
C98 C97 B2 125.5(4)
C102 C97 B2 119.5(4)
C97 C98 C99 122.9(4)
C100 C99 C98 120.4(4)
C100 C99 C103 120.5(4)
C98 C99 C103 119.0(4)
C99 C100 C101 118.7(4)
C100 C101 C102 120.4(4)
C100 C101 C104 118.4(4)
C102 C101 C104 121.2(4)
C101 C102 C97 122.8(4)
F42 C103 F41 106.2(5)
F42 C103 F40 104.8(5)
F41 C103 F40 105.5(5)
F42 C103 C99 113.9(4)
F41 C103 C99 112.2(5)
F40 C103 C99 113.4(5)
F44 C104 F45 107.9(5)
F44 C104 F43 103.9(5)
F45 C104 F43 105.3(5)
F44 C104 C101 113.2(5)
F45 C104 C101 114.6(4)
F43 C104 C101 111.1(5)
C106 C105 C110 114.8(4)
C106 C105 B2 119.2(4)
C110 C105 B2 125.9(4)
C107 C106 C105 123.0(4)
C106 C107 C108 120.8(4)
C106 C107 C111 120.0(5)
C108 C107 C111 119.2(4)
C109 C108 C107 117.8(4)
C108 C109 C110 120.8(4)
C108 C109 C112 119.7(4)
C110 C109 C112 119.4(4)
C109 C110 C105 122.7(4)
F47 C111 F48 112.9(7)
F47 C111 F46 101.9(7)
F48 C111 F46 97.1(7)
F47' C111 F48' 104.7(5)
F47' C111 F46' 108.3(5)
F48' C111 F46' 114.1(5)
F47 C111 C107 115.8(5)
F48 C111 C107 117.3(5)
F46 C111 C107 108.6(6)
F47' C111 C107 110.2(5)
F48' C111 C107 112.9(5)
C107 C111 F46' 106.7(5)
F50 C112 F51 106.3(4)
F50 C112 F49 106.5(4)
F51 C112 F49 104.2(4)
F50 C112 C109 114.0(4)
F51 C112 C109 111.9(4)
F49 C112 C109 113.2(4)
C113 B3 C137 111.9(4)
C113 B3 C121 112.9(4)
C137 B3 C121 104.8(4)
C113 B3 C129 104.5(4)
C137 B3 C129 112.1(4)
C121 B3 C129 110.7(4)
C118 C113 C114 115.2(4)
C118 C113 B3 125.0(4)
C114 C113 B3 119.7(4)
C115 C114 C113 122.8(4)
C116 C115 C114 120.0(4)
C116 C115 C119 120.7(4)
C114 C115 C119 119.3(4)
C117 C116 C115 119.1(4)
C116 C117 C118 120.9(4)
C116 C117 C120 120.1(4)
C118 C117 C120 119.0(4)
C117 C118 C113 122.0(4)
F52 C119 F53 106.7(5)
F52 C119 F54 105.8(5)
F53 C119 F54 105.4(4)
F52 C119 C115 111.9(5)
F53 C119 C115 113.5(5)
F54 C119 C115 112.9(4)
F55 C120 F56 104.8(5)
F55 C120 F57 105.7(5)
F56 C120 F57 105.8(5)
F55 C120 C117 112.5(5)
F56 C120 C117 113.8(5)
F57 C120 C117 113.5(5)
C122 C121 C126 115.5(4)
C122 C121 B3 119.5(4)
C126 C121 B3 124.9(4)
C123 C122 C121 122.7(4)
C124 C123 C122 120.6(4)
C124 C123 C127 119.0(5)
C122 C123 C127 120.4(5)
C125 C124 C123 118.4(4)
C124 C125 C126 121.0(4)
C124 C125 C128 120.3(4)
C126 C125 C128 118.6(5)
C125 C126 C121 121.8(4)
F59 C127 F58 106.7(8)
F59 C127 F60 102.3(6)
F58 C127 F60 102.7(7)
F60' C127 F59' 114.4(5)
F60' C127 F58' 107.8(5)
F59' C127 F58' 118.3(5)
F59 C127 C123 115.6(6)
F58 C127 C123 115.0(5)
F60 C127 C123 113.0(5)
F60' C127 C123 104.5(5)
F59' C127 C123 107.9(5)
F58' C127 C123 102.3(5)
F61 C128 F62 106.6(6)
F61 C128 F63 104.5(6)
F62 C128 F63 103.3(6)
F63' C128 F61' 109.7(4)
F63' C128 F62' 103.7(5)
F61' C128 F62' 104.9(4)
F61 C128 C125 113.9(5)
F62 C128 C125 115.4(5)
F63 C128 C125 112.0(5)
F63' C128 C125 108.6(5)
F61' C128 C125 113.2(5)
F62' C128 C125 116.1(4)
C134 C129 C130 115.4(4)
C134 C129 B3 118.7(4)
C130 C129 B3 125.8(4)
C131 C130 C129 122.0(4)
C132 C131 C130 120.9(4)
C132 C131 C135 119.9(4)
C130 C131 C135 119.2(4)
C131 C132 C133 118.2(5)
C134 C133 C132 120.5(5)
C134 C133 C136 119.8(5)
C132 C133 C136 119.7(5)
C133 C134 C129 123.0(4)
F66 C135 F64 108.2(5)
F66 C135 F65 105.0(5)
F64 C135 F65 104.5(5)
F66' C135 F65' 103.9(4)
F66' C135 F64' 101.8(4)
F65' C135 F64' 112.4(4)
F66 C135 C131 112.5(4)
F64 C135 C131 113.1(5)
F65 C135 C131 112.8(4)
F66' C135 C131 115.4(4)
F65' C135 C131 108.7(4)
F64' C135 C131 114.2(4)
F67 C136 F69 104.1(8)
F67 C136 F68 106.2(9)
F69 C136 F68 102.1(9)
F67' C136 F68' 104.5(5)
F67' C136 F69' 101.6(6)
F68' C136 F69' 119.5(5)
F67 C136 C133 116.8(6)
F69 C136 C133 114.1(7)
F68 C136 C133 112.1(7)
F67' C136 C133 115.2(5)
F68' C136 C133 109.0(6)
F69' C136 C133 107.3(5)
C138 C137 C142 115.0(4)
C138 C137 B3 124.6(4)
C142 C137 B3 120.3(4)
C137 C138 C139 122.5(4)
C140 C139 C138 120.7(4)
C140 C139 C143 119.6(5)
C138 C139 C143 119.7(5)
C141 C140 C139 118.1(5)
C140 C141 C142 121.1(4)
C140 C141 C144 117.9(5)
C142 C141 C144 121.0(4)
C141 C142 C137 122.7(4)
F71 C143 F70 111.0(8)
F71 C143 F72 100.7(7)
F70 C143 F72 101.8(7)
F70' C143 F71' 104.1(5)
F70' C143 F72' 109.2(5)
F71' C143 F72' 105.0(5)
F71 C143 C139 114.9(6)
F70 C143 C139 115.3(6)
F72 C143 C139 111.3(6)
F70' C143 C139 116.1(5)
F71' C143 C139 116.9(5)
F72' C143 C139 105.0(5)
F73 C144 F75 108.2(5)
F73 C144 F74 103.9(5)
F75 C144 F74 103.4(5)
F75' C144 F73' 102.0(4)
F75' C144 F74' 109.1(4)
F73' C144 F74' 117.5(4)
F73 C144 C141 114.3(5)
F75 C144 C141 115.3(4)
F74 C144 C141 110.7(5)
F75' C144 C141 114.2(5)
F73' C144 C141 108.4(5)
F74' C144 C141 105.9(4)

loop_
_geom_bond_atom_site_label_1
_geom_bond_atom_site_label_2
_geom_bond_distance
Ru1 C3 2.167(6)
Ru1 C1 2.171(5)
Ru1 C11 2.174(6)
Ru1 C4 2.178(5)
Ru1 C5 2.179(5)
Ru1 C2 2.181(5)
Ru1 C12 2.198(6)
Ru1 C16 2.207(6)
Ru1 C15 2.210(6)
Ru1 C13 2.217(6)
Ru1 C14 2.241(6)
C1 C2 1.416(8)
C1 C5 1.427(8)
C1 C6 1.511(8)
C2 C3 1.434(8)
C2 C7 1.510(8)
C3 C4 1.432(8)
C3 C8 1.497(8)
C4 C5 1.402(7)
C4 C9 1.492(7)
C5 C10 1.508(8)
C11 F1 1.301(9)
C11 C12 1.394(10)
C11 C16 1.415(10)
C12 C13 1.380(10)
C13 C14 1.401(9)
C14 C15 1.398(9)
C15 C16 1.385(9)
Ru2 C17 2.162(5)
Ru2 C18 2.168(5)
Ru2 C19 2.169(5)
Ru2 C20 2.178(5)
Ru2 C29 2.179(6)
Ru2 C31 2.195(6)
Ru2 C21 2.200(5)
Ru2 C30 2.210(6)
Ru2 C32 2.210(6)
Ru2 C27 2.212(7)
Ru2 C28 2.223(6)
C17 C18 1.427(7)
C17 C21 1.433(7)
C17 C22 1.494(7)
C18 C19 1.421(7)
C18 C23 1.505(7)
C19 C20 1.419(8)
C19 C24 1.508(8)
C20 C21 1.424(7)
C20 C25 1.503(7)
C21 C26 1.494(7)
C27 F2 1.350(12)
C27 C32 1.355(10)
C27 C28 1.366(9)
C28 C29 1.371(10)
C29 C30 1.384(11)
C30 C31 1.450(11)
C31 F2A 1.304(13)
C31 C32 1.386(11)
Ru3 C36 2.153(8)
Ru3 C37 2.161(7)
Ru3 C35 2.168(10)
Ru3 C33 2.173(8)
Ru3 C43 2.194(9)
Ru3 C48 2.195(8)
Ru3 C44 2.212(8)
Ru3 C34 2.213(10)
Ru3 C47 2.214(8)
Ru3 C45 2.230(7)
Ru3 C46 2.231(8)
C33 C37 1.412(11)
C33 C34 1.417(12)
C33 C38 1.507(12)
C34 C35 1.462(14)
C34 C39 1.475(14)
C35 C36 1.423(13)
C35 C40 1.573(14)
C36 C37 1.409(11)
C36 C41 1.512(13)
C37 C42 1.499(11)
C43 F3 1.208(15)
C43 C44 1.385(5)
C43 C48 1.386(5)
C44 C45 1.385(5)
C45 C46 1.385(5)
C46 C47 1.385(5)
C47 C48 1.385(5)
Ru3' C33' 2.161(6)
Ru3' C34' 2.166(6)
Ru3' C37' 2.176(6)
Ru3' C46' 2.180(7)
Ru3' C35' 2.183(6)
Ru3' C36' 2.190(6)
Ru3' C45' 2.195(6)
Ru3' C47' 2.204(6)
Ru3' C44' 2.235(7)
Ru3' C48' 2.245(7)
Ru3' C43' 2.260(7)
C33' C34' 1.413(4)
C33' C37' 1.413(4)
C33' C38' 1.502(4)
C34' C35' 1.413(4)
C34' C39' 1.502(5)
C35' C36' 1.413(4)
C35' C40' 1.502(4)
C36' C37' 1.413(4)
C36' C41' 1.502(4)
C37' C42' 1.502(4)
C43' C44' 1.383(4)
C43' C48' 1.383(4)
C44' C45' 1.383(4)
C45' C46' 1.383(4)
C46' C47' 1.383(4)
C47' C48' 1.383(4)
B1 C49 1.641(7)
B1 C57 1.647(7)
B1 C65 1.651(7)
B1 C73 1.640(7)
C49 C54 1.388(6)
C49 C50 1.400(6)
C50 C51 1.391(7)
C51 C52 1.378(7)
C51 C55 1.493(7)
C52 C53 1.372(7)
C53 C54 1.400(7)
C53 C56 1.501(8)
C55 F4 1.267(8)
C55 F5 1.336(8)
C55 F6 1.303(8)
C55 F4' 1.227(6)
C55 F5' 1.315(7)
C55 F6' 1.264(7)
C56 F7 1.341(9)
C56 F8 1.285(7)
C56 F9 1.305(8)
C57 C58 1.387(7)
C57 C62 1.409(6)
C58 C59 1.387(6)
C59 C60 1.389(7)
C59 C63 1.504(8)
C60 C61 1.386(8)
C61 C62 1.389(7)
C61 C64 1.500(7)
C63 F10 1.305(6)
C63 F11 1.321(6)
C63 F12 1.346(7)
C64 F13 1.249(7)
C64 F14 1.430(9)
C64 F15 1.276(7)
C64 F13' 1.221(7)
C64 F14' 1.646(8)
C64 F15' 1.054(7)
C65 C70 1.392(6)
C65 C66 1.407(6)
C66 C67 1.380(6)
C67 C68 1.392(6)
C67 C71 1.490(7)
C68 C69 1.376(7)
C69 C70 1.402(6)
C69 C72 1.486(7)
C71 F16 1.282(7)
C71 F17 1.359(8)
C71 F18 1.267(7)
C71 F16' 1.215(6)
C71 F17' 1.387(6)
C71 F18' 1.201(5)
C72 F20 1.329(6)
C72 F21 1.330(6)
C72 F19 1.336(6)
C73 C78 1.385(6)
C73 C74 1.397(7)
C74 C75 1.374(7)
C75 C76 1.386(7)
C75 C79 1.495(8)
C76 C77 1.381(7)
C77 C78 1.382(6)
C77 C80 1.493(7)
C79 F22 1.268(8)
C79 F23 1.265(10)
C79 F24 1.322(10)
C79 F22' 1.184(8)
C79 F23' 1.389(10)
C79 F24' 1.645(10)
C80 F26 1.320(6)
C80 F25 1.331(6)
C80 F27 1.334(6)
B2 C81 1.645(7)
B2 C89 1.641(7)
B2 C97 1.633(7)
B2 C105 1.623(7)
C81 C82 1.392(6)
C81 C86 1.405(6)
C82 C83 1.393(6)
C83 C84 1.367(7)
C83 C87 1.483(7)
C84 C85 1.394(7)
C85 C86 1.373(6)
C85 C88 1.498(7)
C87 F28 1.302(7)
C87 F29 1.271(7)
C87 F30 1.317(8)
C87 F28' 1.376(7)
C87 F29' 1.201(6)
C87 F30' 1.269(6)
C88 F31 1.302(7)
C88 F32 1.314(7)
C88 F33 1.329(6)
C89 C90 1.398(6)
C89 C94 1.401(6)
C90 C91 1.387(7)
C91 C92 1.375(7)
C91 C95 1.498(7)
C92 C93 1.379(7)
C93 C94 1.383(7)
C93 C96 1.505(8)
C95 F34 1.336(7)
C95 F35 1.310(7)
C95 F36 1.303(7)
C95 F34' 1.337(6)
C95 F35' 1.193(6)
C95 F36' 1.208(6)
C96 F37 1.300(7)
C96 F38 1.329(7)
C96 F39 1.295(7)
C97 C98 1.394(6)
C97 C102 1.405(6)
C98 C99 1.395(6)
C99 C100 1.380(7)
C99 C103 1.491(7)
C100 C101 1.380(6)
C101 C102 1.391(6)
C101 C104 1.495(7)
C103 F40 1.326(6)
C103 F41 1.315(7)
C103 F42 1.308(7)
C104 F43 1.342(7)
C104 F44 1.299(7)
C104 F45 1.318(6)
C105 C106 1.399(6)
C105 C110 1.404(6)
C106 C107 1.383(7)
C107 C108 1.392(7)
C107 C111 1.495(7)
C108 C109 1.381(6)
C109 C110 1.391(6)
C109 C112 1.482(6)
C111 F46 1.398(10)
C111 F47 1.244(7)
C111 F48 1.262(8)
C111 F46' 1.502(8)
C111 F47' 1.176(6)
C111 F48' 1.224(7)
C112 F49 1.349(6)
C112 F50 1.322(6)
C112 F51 1.340(5)
B3 C113 1.633(7)
B3 C121 1.636(7)
B3 C129 1.651(7)
B3 C137 1.635(7)
C113 C118 1.402(6)
C113 C114 1.402(6)
C114 C115 1.390(7)
C115 C116 1.379(7)
C115 C119 1.493(7)
C116 C117 1.370(7)
C117 C118 1.395(6)
C117 C120 1.496(7)
C119 F52 1.315(7)
C119 F53 1.326(6)
C119 F54 1.342(6)
C120 F55 1.321(7)
C120 F56 1.321(7)
C120 F57 1.329(6)
C121 C122 1.388(6)
C121 C126 1.404(6)
C122 C123 1.385(7)
C123 C124 1.381(7)
C123 C127 1.502(8)
C124 C125 1.368(7)
C125 C126 1.391(6)
C125 C128 1.494(7)
C127 F58 1.293(8)
C127 F59 1.260(8)
C127 F60 1.316(7)
C127 F58' 1.367(6)
C127 F59' 1.213(7)
C127 F60' 1.207(7)
C128 F61 1.288(8)
C128 F62 1.294(7)
C128 F63 1.330(7)
C128 F61' 1.258(6)
C128 F62' 1.290(6)
C128 F63' 1.251(6)
C129 C134 1.396(6)
C129 C130 1.402(6)
C130 C131 1.395(6)
C131 C132 1.382(7)
C131 C135 1.502(7)
C132 C133 1.384(7)
C133 C134 1.383(7)
C133 C136 1.482(8)
C135 F64 1.313(6)
C135 F65 1.320(6)
C135 F66 1.309(6)
C135 F64' 1.287(6)
C135 F65' 1.279(5)
C135 F66' 1.073(5)
C136 F67 1.256(8)
C136 F68 1.290(10)
C136 F69 1.274(10)
C136 F67' 1.224(7)
C136 F68' 1.331(8)
C136 F69' 1.385(8)
C137 C138 1.391(6)
C137 C142 1.404(6)
C138 C139 1.394(7)
C139 C140 1.378(7)
C139 C143 1.494(8)
C140 C141 1.374(7)
C141 C142 1.375(6)
C141 C144 1.502(7)
C143 F70 1.277(8)
C143 F71 1.266(8)
C143 F72 1.343(8)
C143 F70' 1.181(7)
C143 F71' 1.262(7)
C143 F72' 1.353(7)
C144 F73 1.298(7)
C144 F74 1.361(7)
C144 F75 1.309(7)
C144 F73' 1.204(6)
C144 F74' 1.362(6)
C144 F75' 1.188(5)
